data_7125652
loop_
_publ_author_name
'Fink, Daniel'
'Orth, Nicole'
'Linseis, Michael'
'Ivanovi\'c-Burmazovi\'c, Ivana'
'Winter, Rainer F.'

_publ_section_title
;
 Ring size matters: supramolecular isomerism in self-assembled
 redox-active tetra- and hexaruthenium macrocycles.
;
_journal_issue 7
_journal_name_full 'Chemical communications (Cambridge, England)'
_journal_page_first 1062
_journal_page_last 1065
_journal_paper_doi 10.1039/c9cc09307a
_journal_volume 56
_journal_year 2020
_chemical_formula_moiety 'C156 H276 O21 P12 Ru6 S3, 6(C6 H6)'
_chemical_formula_sum 'C192 H312 O21 P12 Ru6 S3'
_chemical_formula_weight 4030.64
_space_group_crystal_system triclinic
_space_group_IT_number 2
_space_group_name_Hall '-P 1'
_space_group_name_H-M_alt 'P -1'
_atom_sites_solution_hydrogens geom
_atom_sites_solution_primary dual
_audit_creation_date 2019-10-25
_audit_creation_method
;
Olex2 1.2
(compiled 2018.05.29 svn.r3508 for OlexSys, GUI svn.r5506)
;
_audit_update_record
;
2019-10-27 deposited with the CCDC.	2019-12-13 downloaded from the CCDC.
;
_cell_angle_alpha 63.0890(10)
_cell_angle_beta 83.8960(10)
_cell_angle_gamma 71.9420(10)
_cell_formula_units_Z 2
_cell_length_a 23.3486(4)
_cell_length_b 24.9671(5)
_cell_length_c 25.2132(5)
_cell_measurement_reflns_used 42837
_cell_measurement_temperature 100
_cell_measurement_theta_max 28.05
_cell_measurement_theta_min 1.66
_cell_volume 12450.7(4)
_computing_cell_refinement
;
X-Area Recipe 1.33.0.0 (STOE, 2015)
;
_computing_data_collection
;
X-Area WinXpose 2.0.22.0 (STOE, 2016)
;
_computing_data_reduction
;
X-Area Integrate 1.74.2.0 (STOE, 2018)
X-Area LANA 1.75.3.0 (STOE, 2018)
;
_computing_molecular_graphics 'Olex2 (Dolomanov et al., 2009)'
_computing_publication_material 'Olex2 (Dolomanov et al., 2009)'
_computing_structure_refinement 'ShelXL (Sheldrick, 2015)'
_computing_structure_solution 'ShelXT (Sheldrick, 2015)'
_diffrn_ambient_temperature 100(3)
_diffrn_detector 'image plate (34 cm diameter)'
_diffrn_detector_area_resol_mean 6.67
_diffrn_detector_type 'STOE Imaging Plate'
_diffrn_measured_fraction_theta_full 0.992
_diffrn_measured_fraction_theta_max 0.990
_diffrn_measurement_details
;
 204 frames, detector distance = 80 mm
;
_diffrn_measurement_device '2-circle diffractometer'
_diffrn_measurement_device_type 'STOE IPDS 2T'
_diffrn_measurement_method 'rotation method, \w scans'
_diffrn_radiation_collimation '0.5 mm diameter, monocapillary'
_diffrn_radiation_monochromator 'plane graphite'
_diffrn_radiation_polarisn_norm 0
_diffrn_radiation_probe x-ray
_diffrn_radiation_type 'Mo K\a'
_diffrn_radiation_wavelength 0.71073
_diffrn_reflns_av_R_equivalents 0.0704
_diffrn_reflns_av_unetI/netI 0.0942
_diffrn_reflns_Laue_measured_fraction_full 0.992
_diffrn_reflns_Laue_measured_fraction_max 0.990
_diffrn_reflns_limit_h_max 25
_diffrn_reflns_limit_h_min -29
_diffrn_reflns_limit_k_max 31
_diffrn_reflns_limit_k_min -31
_diffrn_reflns_limit_l_max 31
_diffrn_reflns_limit_l_min -31
_diffrn_reflns_number 92182
_diffrn_reflns_point_group_measured_fraction_full 0.992
_diffrn_reflns_point_group_measured_fraction_max 0.990
_diffrn_reflns_theta_full 25.242
_diffrn_reflns_theta_max 26.250
_diffrn_reflns_theta_min 2.290
_diffrn_source 'Sealed Mo X-ray tube, 12 x 0.4 mm long-fine focus'
_diffrn_source_current 40
_diffrn_source_power 2.000
_diffrn_source_voltage 50
_exptl_absorpt_coefficient_mu 0.505
_exptl_absorpt_correction_T_max 0.9097
_exptl_absorpt_correction_T_min 0.8320
_exptl_absorpt_correction_type multi-scan
_exptl_absorpt_process_details
;
STOE LANA, absorption correction by scaling of reflection intensities.
J. Koziskova, F. Hahn, J. Richter, J. Kozisek, "Comparison of different
absorption corrections on the model structure of tetrakis(\m~2~-acetato)-
diaqua-di-copper(II)", Acta Chimica Slovaca, vol. 9, no. 2, 2016, pp. 136 - 140.
Afterwards a spherical absorption correction was performed within STOE LANA.
;
_exptl_crystal_colour orange
_exptl_crystal_colour_primary orange
_exptl_crystal_density_diffrn 1.075
_exptl_crystal_density_method 'not measured'
_exptl_crystal_description block
_exptl_crystal_F_000 4248
_exptl_crystal_size_max 0.4
_exptl_crystal_size_mid 0.15
_exptl_crystal_size_min 0.1
_refine_diff_density_max 1.865
_refine_diff_density_min -1.079
_refine_diff_density_rms 0.090
_refine_ls_extinction_method none
_refine_ls_goodness_of_fit_ref 1.050
_refine_ls_hydrogen_treatment constr
_refine_ls_matrix_type full
_refine_ls_number_parameters 2121
_refine_ls_number_reflns 49773
_refine_ls_number_restraints 208
_refine_ls_restrained_S_all 1.052
_refine_ls_R_factor_all 0.1399
_refine_ls_R_factor_gt 0.0848
_refine_ls_shift/su_max 0.001
_refine_ls_shift/su_mean 0.000
_refine_ls_structure_factor_coef Fsqd
_refine_ls_weighting_details 'w=1/[\s^2^(Fo^2^)+(0.1227P)^2^+12.8469P] where P=(Fo^2^+2Fc^2^)/3'
_refine_ls_weighting_scheme calc
_refine_ls_wR_factor_gt 0.2212
_refine_ls_wR_factor_ref 0.2541
_reflns_Friedel_coverage 0.000
_reflns_number_gt 27832
_reflns_number_total 49773
_reflns_threshold_expression 'I > 2\s(I)'
_cod_data_source_file c9cc09307a2.cif
_cod_data_source_block dfbw26-3
_cod_depositor_comments 'Adding full bibliography for 7125652--7125653.cif.'
_cod_database_code 7125652
_shelx_shelxl_version_number 2018/3
_shelx_space_group_comment
;
The symmetry employed for this shelxl refinement is uniquely defined
by the following loop, which should always be used as a source of
symmetry information in preference to the above space-group names.
They are only intended as comments.
;
_shelx_estimated_absorpt_t_max 0.951
_shelx_estimated_absorpt_t_min 0.824
_olex2_refinement_description
;
1. Fixed Uiso
 At 1.2 times of:
  All C(H) groups
 At 1.5 times of:
  All C(H,H,H) groups
2. Restrained distances
 H10r-H11a
 -2.4 with sigma of 0.02
 H10p-H11a
 -2.4 with sigma of 0.02
3. Uiso/Uaniso restraints and constraints
Uanis(C76) \\sim Ueq, Uanis(C78) \\sim Ueq, Uanis(C77) \\sim Ueq: with sigma of
0.01 and sigma for terminal atoms of 0.02
Uanis(C105) \\sim Ueq, Uanis(C103) \\sim Ueq, Uanis(C104) \\sim Ueq: with sigma
of 0.01 and sigma for terminal atoms of 0.02
4. Rigid body (RIGU) restrains
 C186, C185, C184, C183, C182, C181
 with sigma for 1-2 distances of 0.001 and sigma for 1-3 distances of 0.001
 C189, C190, C191, C192, C187, C188
 with sigma for 1-2 distances of 0.003 and sigma for 1-3 distances of 0.003
 C164, C165, C166, C167, C168, C163
 with sigma for 1-2 distances of 0.001 and sigma for 1-3 distances of 0.001
 C188, C189, C190, C191, C192, C187
 with sigma for 1-2 distances of 0.001 and sigma for 1-3 distances of 0.001
 C184, C183, C182, C181, C186, C185
 with sigma for 1-2 distances of 0.001 and sigma for 1-3 distances of 0.001
 C56, C55, C57
 with sigma for 1-2 distances of 0.002 and sigma for 1-3 distances of 0.002
 C93, C91, C92
 with sigma for 1-2 distances of 0.001 and sigma for 1-3 distances of 0.001
 C66, C64, C65
 with sigma for 1-2 distances of 0.002 and sigma for 1-3 distances of 0.002
 C105, C103, C104
 with sigma for 1-2 distances of 0.002 and sigma for 1-3 distances of 0.002
 C99, C97, C98
 with sigma for 1-2 distances of 0.001 and sigma for 1-3 distances of 0.001
 C86, C85, C87
 with sigma for 1-2 distances of 0.002 and sigma for 1-3 distances of 0.002
 C81, C79, C80
 with sigma for 1-2 distances of 0.002 and sigma for 1-3 distances of 0.002
5.a Ternary CH refined with riding coordinates:
 C151(H151), C148(H148), C142(H142), C154(H154), C130(H130), C124(H124),
 C70(H70), C133(H133), C94(H94), C136(H136), C109(H109), C73(H73), C97(H97),
 C121(H121), C127(H127), C67(H67), C82(H82), C100(H100), C88(H88), C64(H64),
 C106(H106), C112(H112), C49(H49), C85(H85), C91(H91), C58(H58), C52(H52),
 C79(H79), C115(H115), C55(H55), C139(H139), C145(H145), C61(H61), C118(H118),
 C76(H76), C103(H103)
5.b Aromatic/amide H refined with riding coordinates:
 C28(H28), C27(H27), C24(H24), C23(H23), C21(H21), C20(H20), C18(H18),
 C17(H17), C40(H40), C39(H39), C16(H16), C15(H15), C13(H13), C12(H12), C10(H10),
  C9(H9), C34(H34), C33(H33), C8(H8), C7(H7), C5(H5), C4(H4), C2(H2), C1(H1),
 C168(H168), C163(H163), C164(H164), C165(H165), C166(H166), C167(H167),
 C181(H181), C182(H182), C183(H183), C184(H184), C185(H185), C186(H186),
 C172(H172), C171(H171), C170(H170), C169(H169), C174(H174), C173(H173),
 C190(H190), C189(H189), C188(H188), C187(H187), C192(H192), C191(H191),
 C158(H158), C159(H159), C160(H160), C161(H161), C162(H162), C157(H157),
 C175(H175), C176(H176), C177(H177), C178(H178), C179(H179), C180(H180)
5.c Fitted hexagon refined as free rotating group:
 C168(C163,C164,C165,C166,C167), C181(C182,C183,C184,C185,C186), C172(C171,
 C170,C169,C174,C173), C190(C189,C188,C187,C192,C191), C175(C176,C177,C178,C179,
 C180)
5.d Idealised Me refined as rotating group:
 C141(H14a,H14b,H14c), C143(H14d,H14e,H14f), C144(H14g,H14h,H14i), C156(H15a,
 H15b,H15c), C155(H15d,H15e,H15f), C72(H72a,H72b,H72c), C147(H14j,H14k,H14l),
 C126(H12c,H12a,H12b), C83(H83a,H83b,H83c), C131(H13a,H13b,H13c), C123(H12d,
 H12e,H12f), C149(H14m,H14n,H14o), C152(H15g,H15h,H15i), C128(H12g,H12h,H12i),
 C132(H13d,H13e,H13f), C122(H12j,H12k,H12l), C135(H13g,H13h,H13i), C95(H95a,
 H95b,H95c), C110(H11a,H11b,H11c), C146(H14p,H14q,H14r), C71(H71a,H71b,H71c),
 C69(H69a,H69b,H69c), C111(H11d,H11e,H11f), C114(H11g,H11h,H11i), C101(H10a,
 H10b,H10c), C98(H98a,H98b,H98c), C63(H63a,H63b,H63c), C86(H86a,H86b,H86c),
 C90(H90a,H90b,H90c), C99(H99a,H99b,H99c), C108(H10d,H10e,H10f), C134(H13j,H13k,
 H13l), C107(H10g,H10h,H10i), C96(H96a,H96b,H96c), C59(H59a,H59b,H59c),
 C56(H56a,H56b,H56c), C93(H93a,H93b,H93c), C87(H87a,H87b,H87c), C54(H54a,H54b,
 H54c), C53(H53a,H53b,H53c), C51(H51a,H51b,H51c), C81(H81a,H81b,H81c),
 C120(H12m,H12n,H12o), C116(H11j,H11k,H11l), C117(H11m,H11n,H11o), C57(H57a,
 H57b,H57c), C50(H50a,H50b,H50c), C153(H15j,H15k,H15l), C150(H15m,H15n,H15o),
 C140(H14s,H14t,H14u), C75(H75a,H75b,H75c), C125(H12p,H12q,H12r), C129(H12s,
 H12t,H12u), C137(H13m,H13n,H13o), C138(H13p,H13q,H13r), C74(H74a,H74b,H74c),
 C92(H92a,H92b,H92c), C68(H68a,H68b,H68c), C102(H10j,H10k,H10l), C62(H62a,H62b,
 H62c), C89(H89a,H89b,H89c), C119(H11p,H11q,H11r), C60(H60a,H60b,H60c),
 C66(H66a,H66b,H66c), C84(H84a,H84b,H84c), C65(H65a,H65b,H65c), C80(H80a,H80b,
 H80c), C113(H11s,H11t,H11u), C78(H78a,H78b,H78c), C77(H77a,H77b,H77c),
 C105(H10m,H10n,H10o), C104(H10p,H10q,H10r)
;
_smtbx_masks_void_probe_radius 1.2
_smtbx_masks_void_truncation_radius 1.2
_olex2_submission_special_instructions 'No special instructions were received'

loop_
_space_group_symop_operation_xyz
'x, y, z'
'-x, -y, -z'

loop_
_atom_site_label
_atom_site_type_symbol
_atom_site_fract_x
_atom_site_fract_y
_atom_site_fract_z
_atom_site_U_iso_or_equiv
_atom_site_adp_type
_atom_site_occupancy
_atom_site_site_symmetry_order
_atom_site_calc_flag
_atom_site_refinement_flags_posn
_atom_site_refinement_flags_adp
Ru6 Ru 0.64408(2) 0.93400(3) 0.35694(2) 0.0460(3) Uani 1 1 d . .
Ru5 Ru 0.74223(2) 0.72382(3) 0.78019(2) 0.0511(3) Uani 1 1 d . .
Ru3 Ru 0.86226(2) 0.06373(3) 0.74828(3) 0.0547(3) Uani 1 1 d . .
Ru2 Ru 0.76631(3) 0.26878(3) 0.33605(3) 0.0571(3) Uani 1 1 d . .
Ru4 Ru 0.88084(3) 0.27069(3) 0.98849(3) 0.0593(3) Uani 1 1 d . .
Ru1 Ru 0.60413(3) 0.71267(3) 0.14726(3) 0.0596(3) Uani 1 1 d . .
S2 S 0.88893(10) 0.10865(9) 0.92024(9) 0.0678(6) Uani 1 1 d . .
S1 S 0.66908(11) 0.48853(10) 0.18426(9) 0.0699(6) Uani 1 1 d . .
S3 S 0.68654(7) 0.88840(8) 0.56693(8) 0.0502(5) Uani 1 1 d . .
P10 P 0.84417(8) 0.72795(9) 0.76944(9) 0.0564(5) Uani 1 1 d . .
P9 P 0.64283(8) 0.70915(10) 0.79474(9) 0.0589(5) Uani 1 1 d . .
P6 P 0.96117(8) 0.07275(11) 0.71478(9) 0.0642(6) Uani 1 1 d . .
P3 P 0.67285(9) 0.24707(10) 0.37106(9) 0.0605(6) Uani 1 1 d . .
P2 P 0.69571(10) 0.72451(11) 0.09872(10) 0.0672(6) Uani 1 1 d . .
P5 P 0.76156(9) 0.05767(12) 0.77644(10) 0.0684(6) Uani 1 1 d . .
P7 P 0.77759(11) 0.28391(12) 1.01392(10) 0.0720(6) Uani 1 1 d . .
P4 P 0.86503(11) 0.28050(12) 0.30985(12) 0.0802(7) Uani 1 1 d . .
P1 P 0.51245(10) 0.69979(14) 0.20081(13) 0.0832(8) Uani 1 1 d . .
P8 P 0.98288(11) 0.26264(13) 0.96337(12) 0.0820(7) Uani 1 1 d . .
P12 P 0.73815(8) 0.95321(9) 0.32069(8) 0.0501(5) Uani 1 1 d . .
P11 P 0.55123(7) 0.90989(9) 0.40115(8) 0.0489(5) Uani 1 1 d . .
O7 O 0.6481(2) 0.8904(2) 0.2944(2) 0.0532(11) Uani 1 1 d . .
O1 O 0.65385(19) 0.7881(2) 0.2782(2) 0.0513(11) Uani 1 1 d . .
O6 O 0.68291(19) 0.8311(2) 0.3869(2) 0.0506(11) Uani 1 1 d . .
O12 O 0.7657(2) 0.6549(2) 0.7440(2) 0.0542(11) Uani 1 1 d . .
O13 O 0.7787(2) 0.6175(2) 0.8412(2) 0.0533(11) Uani 1 1 d . .
O3 O 0.8155(2) 0.4966(2) 0.8544(2) 0.0527(11) Uani 1 1 d . .
O5 O 0.6135(2) 0.7743(2) 0.1889(2) 0.0565(12) Uani 1 1 d . .
O9 O 0.8329(2) 0.1067(3) 0.6512(2) 0.0622(13) Uani 1 1 d . .
O14 O 0.8501(2) 0.3336(2) 0.8946(2) 0.0620(13) Uani 1 1 d . .
O8 O 0.8278(2) 0.1667(2) 0.6949(2) 0.0597(13) Uani 1 1 d . .
O10 O 0.7573(2) 0.3157(2) 0.3935(2) 0.0568(12) Uani 1 1 d . .
O4 O 0.6519(2) 0.6716(2) 0.2344(2) 0.0594(12) Uani 1 1 d . .
O11 O 0.8020(2) 0.2144(3) 0.4323(2) 0.0645(13) Uani 1 1 d . .
O20 O 0.7127(3) 0.8066(3) 0.8399(2) 0.0716(15) Uani 1 1 d . .
O19 O 0.9144(4) 0.1967(3) 1.1182(3) 0.101(2) Uani 1 1 d . .
O16 O 0.5337(3) 0.7821(3) 0.0327(3) 0.098(2) Uani 1 1 d . .
O21 O 0.5813(2) 1.0709(3) 0.2962(2) 0.0645(13) Uani 1 1 d . .
O15 O 0.8610(2) 0.3798(2) 0.9484(2) 0.0660(13) Uani 1 1 d . .
O2 O 0.8058(2) 0.2068(2) 0.5420(2) 0.0571(12) Uani 1 1 d . .
O18 O 0.9106(2) -0.0736(3) 0.7956(3) 0.0834(18) Uani 1 1 d . .
O17 O 0.7791(3) 0.1955(3) 0.2678(3) 0.089(2) Uani 1 1 d . .
C26 C 0.6635(3) 0.7301(4) 0.2823(3) 0.0564(17) Uani 1 1 d . .
C141 C 0.5036(3) 0.8705(4) 0.5205(3) 0.0620(19) Uani 1 1 d . .
H14A H 0.476992 0.913603 0.507075 0.093 Uiso 1 1 calc GR .
H14B H 0.515126 0.852866 0.562662 0.093 Uiso 1 1 calc GR .
H14C H 0.482413 0.844780 0.515256 0.093 Uiso 1 1 calc GR .
C151 C 0.8061(3) 0.8869(4) 0.3591(3) 0.0580(18) Uani 1 1 d . .
H151 H 0.841158 0.904269 0.345528 0.070 Uiso 1 1 calc R .
C148 C 0.7509(3) 1.0192(4) 0.3281(3) 0.0598(18) Uani 1 1 d . .
H148 H 0.731256 1.018505 0.365579 0.072 Uiso 1 1 calc R .
C142 C 0.4830(3) 0.9769(3) 0.3876(3) 0.0540(16) Uani 1 1 d . .
H142 H 0.450114 0.959094 0.410250 0.065 Uiso 1 1 calc R .
C25 C 0.6418(3) 0.7269(4) 0.2309(3) 0.0575(18) Uani 1 1 d . .
C30 C 0.6690(3) 0.8365(3) 0.3371(3) 0.0487(15) Uani 1 1 d . .
C143 C 0.4618(3) 1.0137(4) 0.3222(3) 0.0615(19) Uani 1 1 d . .
H14D H 0.495711 1.024191 0.297554 0.092 Uiso 1 1 calc GR .
H14E H 0.429845 1.052489 0.316280 0.092 Uiso 1 1 calc GR .
H14F H 0.446070 0.988072 0.310812 0.092 Uiso 1 1 calc GR .
C144 C 0.4913(3) 1.0203(3) 0.4119(3) 0.0558(17) Uani 1 1 d . .
H14G H 0.506880 0.995218 0.453314 0.084 Uiso 1 1 calc GR .
H14H H 0.452472 1.050992 0.410207 0.084 Uiso 1 1 calc GR .
H14I H 0.520009 1.042352 0.387848 0.084 Uiso 1 1 calc GR .
C154 C 0.7467(3) 0.9668(4) 0.2417(3) 0.0613(19) Uani 1 1 d . .
H154 H 0.749678 0.925829 0.242149 0.074 Uiso 1 1 calc R .
C29 C 0.6751(3) 0.7797(4) 0.3308(3) 0.0565(18) Uani 1 1 d . .
C48 C 0.6063(3) 1.0175(4) 0.3211(3) 0.0540(17) Uani 1 1 d . .
C130 C 0.8849(3) 0.7163(4) 0.7065(3) 0.0597(18) Uani 1 1 d . .
H130 H 0.922531 0.728583 0.703001 0.072 Uiso 1 1 calc R .
C124 C 0.6307(4) 0.6578(4) 0.8731(4) 0.066(2) Uani 1 1 d . .
H124 H 0.586429 0.670038 0.879192 0.079 Uiso 1 1 calc R .
C156 C 0.6914(3) 1.0146(4) 0.2010(3) 0.0629(19) Uani 1 1 d . .
H15A H 0.654630 1.005511 0.220567 0.094 Uiso 1 1 calc GR .
H15B H 0.694096 1.011508 0.163334 0.094 Uiso 1 1 calc GR .
H15C H 0.690100 1.057175 0.193028 0.094 Uiso 1 1 calc GR .
C70 C 0.6827(4) 0.1663(4) 0.4327(3) 0.0643(19) Uani 1 1 d . .
H70 H 0.643623 0.156905 0.434720 0.077 Uiso 1 1 calc R .
C155 C 0.8053(4) 0.9817(5) 0.2151(4) 0.072(2) Uani 1 1 d . .
H15D H 0.803478 1.023607 0.209757 0.108 Uiso 1 1 calc GR .
H15E H 0.810422 0.980558 0.176535 0.108 Uiso 1 1 calc GR .
H15F H 0.839583 0.950354 0.242150 0.108 Uiso 1 1 calc GR .
C72 C 0.7302(4) 0.1184(4) 0.4172(4) 0.073(2) Uani 1 1 d . .
H72A H 0.724578 0.129018 0.375224 0.110 Uiso 1 1 calc GR .
H72B H 0.726197 0.076336 0.442304 0.110 Uiso 1 1 calc GR .
H72C H 0.770474 0.119147 0.423958 0.110 Uiso 1 1 calc GR .
C147 C 0.5188(3) 0.8805(4) 0.3141(4) 0.070(2) Uani 1 1 d . .
H14J H 0.475825 0.902199 0.303568 0.104 Uiso 1 1 calc GR .
H14K H 0.531465 0.845151 0.303890 0.104 Uiso 1 1 calc GR .
H14L H 0.542200 0.909879 0.292004 0.104 Uiso 1 1 calc GR .
C28 C 0.6969(4) 0.7181(4) 0.3666(4) 0.068(2) Uani 1 1 d . .
H28 H 0.713625 0.699683 0.405797 0.082 Uiso 1 1 calc R .
C126 C 0.6625(4) 0.6681(4) 0.9180(3) 0.073(2) Uani 1 1 d . .
H12C H 0.705799 0.646406 0.921054 0.110 Uiso 1 1 calc GR .
H12A H 0.645311 0.651191 0.957234 0.110 Uiso 1 1 calc GR .
H12B H 0.656273 0.713181 0.903789 0.110 Uiso 1 1 calc GR .
C133 C 0.8524(4) 0.8040(4) 0.7581(4) 0.073(2) Uani 1 1 d . .
H133 H 0.815014 0.836692 0.735295 0.088 Uiso 1 1 calc R .
C83 C 0.8363(4) 0.3989(5) 0.3113(5) 0.086(3) Uani 1 1 d . .
H83A H 0.795648 0.394107 0.317981 0.130 Uiso 1 1 calc GR .
H83B H 0.840727 0.423136 0.268591 0.130 Uiso 1 1 calc GR .
H83C H 0.842608 0.420950 0.332820 0.130 Uiso 1 1 calc GR .
C131 C 0.9045(3) 0.6488(4) 0.7135(4) 0.0617(19) Uani 1 1 d . .
H13A H 0.932901 0.621546 0.747783 0.093 Uiso 1 1 calc GR .
H13B H 0.924064 0.647942 0.677399 0.093 Uiso 1 1 calc GR .
H13C H 0.869057 0.633835 0.719722 0.093 Uiso 1 1 calc GR .
C94 C 0.9844(4) 0.0527(4) 0.6506(4) 0.075(2) Uani 1 1 d . .
H94 H 1.029505 0.038343 0.651691 0.089 Uiso 1 1 calc R .
C123 C 0.5733(4) 0.8173(4) 0.8053(4) 0.080(2) Uani 1 1 d . .
H12D H 0.580981 0.791219 0.848240 0.121 Uiso 1 1 calc GR .
H12E H 0.533830 0.849034 0.797873 0.121 Uiso 1 1 calc GR .
H12F H 0.604698 0.838306 0.788930 0.121 Uiso 1 1 calc GR .
C149 C 0.8161(4) 1.0171(4) 0.3350(4) 0.072(2) Uani 1 1 d . .
H14M H 0.836001 0.978330 0.369722 0.108 Uiso 1 1 calc GR .
H14N H 0.816269 1.053496 0.340344 0.108 Uiso 1 1 calc GR .
H14O H 0.837679 1.017994 0.299171 0.108 Uiso 1 1 calc GR .
C136 C 0.8926(3) 0.6634(4) 0.8348(3) 0.0643(19) Uani 1 1 d . .
H136 H 0.892986 0.623741 0.833713 0.077 Uiso 1 1 calc R .
C44 C 0.7760(3) 0.2227(4) 0.2953(3) 0.0626(19) Uani 1 1 d . .
C152 C 0.8196(3) 0.8326(4) 0.3448(4) 0.065(2) Uani 1 1 d . .
H15G H 0.784319 0.817171 0.352386 0.097 Uiso 1 1 calc GR .
H15H H 0.854054 0.798939 0.369721 0.097 Uiso 1 1 calc GR .
H15I H 0.829221 0.846132 0.302723 0.097 Uiso 1 1 calc GR .
C128 C 0.5644(3) 0.6591(4) 0.7642(4) 0.076(2) Uani 1 1 d . .
H12G H 0.554106 0.648829 0.805718 0.113 Uiso 1 1 calc GR .
H12H H 0.562937 0.625285 0.755149 0.113 Uiso 1 1 calc GR .
H12I H 0.535568 0.698614 0.737817 0.113 Uiso 1 1 calc GR .
C27 C 0.6904(4) 0.6865(4) 0.3357(4) 0.074(2) Uani 1 1 d . .
H27 H 0.702636 0.642204 0.349611 0.088 Uiso 1 1 calc R .
C109 C 0.7466(4) 0.3494(5) 1.0368(4) 0.083(3) Uani 1 1 d . .
H109 H 0.710682 0.341116 1.060747 0.100 Uiso 1 1 calc R .
C73 C 0.6280(4) 0.2490(5) 0.3116(4) 0.077(2) Uani 1 1 d . .
H73 H 0.657749 0.238089 0.283795 0.093 Uiso 1 1 calc R .
C97 C 1.0303(3) 0.0244(5) 0.7636(4) 0.085(2) Uani 1 1 d . U
H97 H 1.065220 0.033301 0.738006 0.102 Uiso 1 1 calc R .
C121 C 0.5738(4) 0.7763(4) 0.7756(4) 0.071(2) Uani 1 1 d . .
H121 H 0.539389 0.758351 0.791472 0.085 Uiso 1 1 calc R .
C127 C 0.6283(3) 0.6661(4) 0.7548(4) 0.0641(19) Uani 1 1 d . .
H127 H 0.656144 0.622419 0.774901 0.077 Uiso 1 1 calc R .
C132 C 0.8482(4) 0.7608(4) 0.6481(3) 0.071(2) Uani 1 1 d . .
H13D H 0.810749 0.750337 0.649582 0.106 Uiso 1 1 calc GR .
H13E H 0.871737 0.756343 0.614982 0.106 Uiso 1 1 calc GR .
H13F H 0.838609 0.804231 0.642300 0.106 Uiso 1 1 calc GR .
C67 C 0.6241(3) 0.2976(4) 0.4038(4) 0.066(2) Uani 1 1 d . .
H67 H 0.647332 0.287521 0.439906 0.079 Uiso 1 1 calc R .
C46 C 0.9019(4) 0.2258(4) 1.0672(4) 0.080(3) Uani 1 1 d . .
C122 C 0.5603(3) 0.8175(4) 0.7095(4) 0.070(2) Uani 1 1 d . .
H12J H 0.594627 0.833254 0.691413 0.104 Uiso 1 1 calc GR .
H12K H 0.524248 0.853025 0.703360 0.104 Uiso 1 1 calc GR .
H12L H 0.553351 0.792815 0.691072 0.104 Uiso 1 1 calc GR .
C135 C 0.8528(4) 0.8090(5) 0.8165(5) 0.086(3) Uani 1 1 d . .
H13G H 0.891808 0.783360 0.837899 0.128 Uiso 1 1 calc GR .
H13H H 0.820586 0.793867 0.841296 0.128 Uiso 1 1 calc GR .
H13I H 0.846212 0.852973 0.807744 0.128 Uiso 1 1 calc GR .
C95 C 0.9638(4) 0.1061(5) 0.5902(4) 0.090(3) Uani 1 1 d . .
H95A H 0.919882 0.117549 0.585542 0.135 Uiso 1 1 calc GR .
H95B H 0.982848 0.093353 0.559487 0.135 Uiso 1 1 calc GR .
H95C H 0.975190 0.142439 0.586000 0.135 Uiso 1 1 calc GR .
C45 C 0.8919(3) -0.0203(4) 0.7784(4) 0.066(2) Uani 1 1 d . .
C110 C 0.7919(5) 0.3451(5) 1.0782(4) 0.099(3) Uani 1 1 d . .
H11A H 0.806132 0.301787 1.109294 0.148 Uiso 1 1 calc DGR .
H11B H 0.772828 0.373164 1.096631 0.148 Uiso 1 1 calc GR .
H11C H 0.826208 0.357704 1.055611 0.148 Uiso 1 1 calc GR .
C146 C 0.4767(4) 0.8334(5) 0.4134(5) 0.088(3) Uani 1 1 d . .
H14P H 0.487186 0.808291 0.456086 0.132 Uiso 1 1 calc GR .
H14Q H 0.467176 0.807726 0.397617 0.132 Uiso 1 1 calc GR .
H14R H 0.441619 0.869871 0.407301 0.132 Uiso 1 1 calc GR .
C82 C 0.8832(4) 0.3335(5) 0.3339(5) 0.087(3) Uani 1 1 d . .
H82 H 0.882178 0.313676 0.378290 0.105 Uiso 1 1 calc R .
C100 C 0.9656(4) 0.1539(5) 0.6845(4) 0.079(2) Uani 1 1 d . .
H100 H 0.938594 0.178705 0.647807 0.095 Uiso 1 1 calc R .
C88 C 0.7551(4) 0.0050(5) 0.8556(4) 0.088(3) Uani 1 1 d . .
H88 H 0.781609 0.012585 0.878518 0.106 Uiso 1 1 calc R .
C71 C 0.6967(4) 0.1564(4) 0.4952(3) 0.072(2) Uani 1 1 d . .
H71A H 0.731412 0.171031 0.494054 0.108 Uiso 1 1 calc GR .
H71B H 0.705956 0.111612 0.522934 0.108 Uiso 1 1 calc GR .
H71C H 0.661603 0.180285 0.508626 0.108 Uiso 1 1 calc GR .
C69 C 0.6120(4) 0.3689(4) 0.3653(4) 0.080(2) Uani 1 1 d . .
H69A H 0.650074 0.377920 0.350091 0.120 Uiso 1 1 calc GR .
H69B H 0.594016 0.391035 0.389523 0.120 Uiso 1 1 calc GR .
H69C H 0.584242 0.383241 0.331820 0.120 Uiso 1 1 calc GR .
C43 C 0.5627(4) 0.7542(4) 0.0774(5) 0.079(2) Uani 1 1 d . .
C111 C 0.7249(4) 0.4163(5) 0.9863(4) 0.087(3) Uani 1 1 d . .
H11D H 0.759214 0.427695 0.962909 0.130 Uiso 1 1 calc GR .
H11E H 0.706501 0.445863 1.003262 0.130 Uiso 1 1 calc GR .
H11F H 0.694995 0.418180 0.960535 0.130 Uiso 1 1 calc GR .
C114 C 0.9878(5) 0.3294(5) 1.0288(5) 0.100(3) Uani 1 1 d . .
H11G H 1.012834 0.293139 1.062343 0.150 Uiso 1 1 calc GR .
H11H H 0.945342 0.330737 1.035316 0.150 Uiso 1 1 calc GR .
H11I H 0.993177 0.368124 1.025678 0.150 Uiso 1 1 calc GR .
C101 C 0.9424(4) 0.1874(5) 0.7240(5) 0.090(3) Uani 1 1 d . .
H10A H 0.899033 0.193278 0.728739 0.135 Uiso 1 1 calc GR .
H10B H 0.949980 0.228411 0.705516 0.135 Uiso 1 1 calc GR .
H10C H 0.963455 0.161829 0.763170 0.135 Uiso 1 1 calc GR .
C64 C 0.7673(4) 0.6636(5) 0.1378(5) 0.097(3) Uani 1 1 d . U
H64 H 0.799777 0.670730 0.108389 0.117 Uiso 1 1 calc R .
C106 C 0.7234(4) 0.3138(5) 0.9499(4) 0.086(3) Uani 1 1 d . .
H106 H 0.726709 0.356416 0.921589 0.103 Uiso 1 1 calc R .
C98 C 1.0339(4) 0.0408(7) 0.8131(5) 0.125(4) Uani 1 1 d . U
H98A H 1.029779 0.085757 0.796536 0.187 Uiso 1 1 calc GR .
H98B H 1.072892 0.016296 0.834778 0.187 Uiso 1 1 calc GR .
H98C H 1.001343 0.031154 0.840325 0.187 Uiso 1 1 calc GR .
C112 C 1.0069(4) 0.3234(5) 0.9701(5) 0.101(4) Uani 1 1 d . .
H112 H 0.983666 0.364188 0.937592 0.121 Uiso 1 1 calc R .
C49 C 0.5274(5) 0.6485(7) 0.2809(5) 0.105(4) Uani 1 1 d . .
H49 H 0.551686 0.666509 0.295199 0.126 Uiso 1 1 calc R .
C85 C 0.7060(4) 0.1333(5) 0.7692(5) 0.093(3) Uani 1 1 d . U
H85 H 0.669545 0.121555 0.789721 0.112 Uiso 1 1 calc R .
C63 C 0.7572(4) 0.7061(6) -0.0002(5) 0.100(3) Uani 1 1 d . .
H63A H 0.782569 0.731000 -0.000515 0.150 Uiso 1 1 calc GR .
H63B H 0.752081 0.711978 -0.040756 0.150 Uiso 1 1 calc GR .
H63C H 0.776582 0.661496 0.025573 0.150 Uiso 1 1 calc GR .
C86 C 0.7276(5) 0.1596(6) 0.8048(6) 0.113(3) Uani 1 1 d . U
H86A H 0.763738 0.171922 0.787190 0.170 Uiso 1 1 calc GR .
H86B H 0.737196 0.127432 0.846089 0.170 Uiso 1 1 calc GR .
H86C H 0.695792 0.196465 0.803990 0.170 Uiso 1 1 calc GR .
C90 C 0.7809(4) -0.0626(5) 0.8685(6) 0.119(4) Uani 1 1 d . .
H90A H 0.787658 -0.088579 0.911583 0.179 Uiso 1 1 calc GR .
H90B H 0.819366 -0.068506 0.848903 0.179 Uiso 1 1 calc GR .
H90C H 0.752770 -0.075079 0.853463 0.179 Uiso 1 1 calc GR .
C91 C 0.7279(4) 0.0420(7) 0.7240(7) 0.127(5) Uani 1 1 d . U
H91 H 0.721177 0.081018 0.685440 0.152 Uiso 1 1 calc R .
C58 C 0.7077(5) 0.7975(5) 0.0896(5) 0.094(3) Uani 1 1 d . .
H58 H 0.712587 0.790566 0.131382 0.113 Uiso 1 1 calc R .
C99 C 1.0403(4) -0.0449(6) 0.7895(6) 0.132(4) Uani 1 1 d . U
H99A H 1.005527 -0.055406 0.812655 0.198 Uiso 1 1 calc GR .
H99B H 1.076747 -0.067107 0.815533 0.198 Uiso 1 1 calc GR .
H99C H 1.045028 -0.057488 0.757336 0.198 Uiso 1 1 calc GR .
C108 C 0.7419(5) 0.2746(6) 0.9163(5) 0.113(4) Uani 1 1 d . .
H10D H 0.736343 0.233131 0.940962 0.170 Uiso 1 1 calc GR .
H10E H 0.784428 0.269784 0.906596 0.170 Uiso 1 1 calc GR .
H10F H 0.717037 0.295522 0.879460 0.170 Uiso 1 1 calc GR .
C52 C 0.4666(4) 0.6644(7) 0.1775(5) 0.104(4) Uani 1 1 d . .
H52 H 0.487381 0.618176 0.198189 0.124 Uiso 1 1 calc R .
C134 C 0.9042(4) 0.8246(4) 0.7219(5) 0.088(3) Uani 1 1 d . .
H13J H 0.904371 0.864354 0.720570 0.131 Uiso 1 1 calc GR .
H13K H 0.899514 0.830337 0.681275 0.131 Uiso 1 1 calc GR .
H13L H 0.942360 0.792375 0.740219 0.131 Uiso 1 1 calc GR .
C79 C 0.9270(5) 0.2027(6) 0.3520(7) 0.121(4) Uani 1 1 d . U
H79 H 0.964215 0.205990 0.328652 0.145 Uiso 1 1 calc R .
C107 C 0.6574(4) 0.3235(6) 0.9657(6) 0.126(4) Uani 1 1 d . .
H10G H 0.631776 0.352685 0.929672 0.188 Uiso 1 1 calc GR .
H10H H 0.649178 0.340960 0.994554 0.188 Uiso 1 1 calc GR .
H10I H 0.648630 0.283067 0.983139 0.188 Uiso 1 1 calc GR .
C115 C 1.0375(5) 0.1832(5) 1.0098(6) 0.108(4) Uani 1 1 d . .
H115 H 1.014797 0.152458 1.017596 0.130 Uiso 1 1 calc R .
C96 C 0.9629(5) -0.0020(6) 0.6577(5) 0.105(4) Uani 1 1 d . .
H96A H 0.983480 -0.040083 0.692619 0.158 Uiso 1 1 calc GR .
H96B H 0.972011 -0.008945 0.622063 0.158 Uiso 1 1 calc GR .
H96C H 0.919245 0.008050 0.662926 0.158 Uiso 1 1 calc GR .
C59 C 0.6553(5) 0.8541(5) 0.0647(5) 0.101(3) Uani 1 1 d . .
H59A H 0.649672 0.867020 0.022203 0.151 Uiso 1 1 calc GR .
H59B H 0.662287 0.888116 0.069978 0.151 Uiso 1 1 calc GR .
H59C H 0.619088 0.844623 0.085408 0.151 Uiso 1 1 calc GR .
C55 C 0.4596(5) 0.7707(6) 0.2025(6) 0.110(3) Uani 1 1 d . U
H55 H 0.421293 0.760887 0.219395 0.132 Uiso 1 1 calc R .
C56 C 0.4808(5) 0.7972(8) 0.2383(8) 0.155(6) Uani 1 1 d . U
H56A H 0.494121 0.763789 0.278546 0.233 Uiso 1 1 calc GR .
H56B H 0.447490 0.831268 0.240813 0.233 Uiso 1 1 calc GR .
H56C H 0.514432 0.813477 0.218650 0.233 Uiso 1 1 calc GR .
C93 C 0.6651(5) 0.0315(9) 0.7411(8) 0.166(7) Uani 1 1 d . U
H93A H 0.662469 -0.002672 0.733078 0.248 Uiso 1 1 calc GR .
H93B H 0.633591 0.070131 0.717385 0.248 Uiso 1 1 calc GR .
H93C H 0.659487 0.020260 0.783459 0.248 Uiso 1 1 calc GR .
C87 C 0.6838(5) 0.1821(6) 0.7081(5) 0.134(5) Uani 1 1 d . U
H87A H 0.646794 0.213104 0.710181 0.200 Uiso 1 1 calc GR .
H87B H 0.675238 0.162259 0.685207 0.200 Uiso 1 1 calc GR .
H87C H 0.714574 0.203077 0.688469 0.200 Uiso 1 1 calc GR .
C54 C 0.4635(5) 0.6773(7) 0.1173(6) 0.126(5) Uani 1 1 d . .
H54A H 0.439904 0.721204 0.094057 0.189 Uiso 1 1 calc GR .
H54B H 0.444066 0.649511 0.113542 0.189 Uiso 1 1 calc GR .
H54C H 0.504290 0.670277 0.102395 0.189 Uiso 1 1 calc GR .
C53 C 0.4023(5) 0.6715(7) 0.2036(7) 0.137(5) Uani 1 1 d . .
H53A H 0.405704 0.659239 0.246253 0.205 Uiso 1 1 calc GR .
H53B H 0.383525 0.644334 0.197849 0.205 Uiso 1 1 calc GR .
H53C H 0.377446 0.715340 0.183160 0.205 Uiso 1 1 calc GR .
C51 C 0.5659(7) 0.5846(7) 0.2920(5) 0.130(5) Uani 1 1 d . .
H51A H 0.578117 0.560054 0.334337 0.195 Uiso 1 1 calc GR .
H51B H 0.601824 0.587634 0.268210 0.195 Uiso 1 1 calc GR .
H51C H 0.543248 0.563927 0.280799 0.195 Uiso 1 1 calc GR .
C81 C 0.9093(6) 0.1492(6) 0.3503(8) 0.166(6) Uani 1 1 d . U
H81A H 0.871983 0.145353 0.371387 0.249 Uiso 1 1 calc GR .
H81B H 0.941609 0.109703 0.369574 0.249 Uiso 1 1 calc GR .
H81C H 0.903160 0.158481 0.308827 0.249 Uiso 1 1 calc GR .
C120 C 0.9734(6) 0.2314(7) 0.8703(5) 0.126(4) Uani 1 1 d . .
H12M H 0.978243 0.190505 0.904954 0.189 Uiso 1 1 calc GR .
H12N H 0.995224 0.225209 0.837110 0.189 Uiso 1 1 calc GR .
H12O H 0.930508 0.252228 0.858728 0.189 Uiso 1 1 calc GR .
C116 C 1.0919(5) 0.1632(6) 0.9799(7) 0.128(5) Uani 1 1 d . .
H11J H 1.080025 0.160162 0.945431 0.192 Uiso 1 1 calc GR .
H11K H 1.117434 0.122096 1.007760 0.192 Uiso 1 1 calc GR .
H11L H 1.114285 0.194111 0.966544 0.192 Uiso 1 1 calc GR .
C117 C 1.0526(6) 0.1736(6) 1.0723(6) 0.125(4) Uani 1 1 d . .
H11M H 1.074364 0.203047 1.068349 0.188 Uiso 1 1 calc GR .
H11N H 1.077911 0.130406 1.095313 0.188 Uiso 1 1 calc GR .
H11O H 1.015225 0.181389 1.092960 0.188 Uiso 1 1 calc GR .
C57 C 0.4460(6) 0.8201(6) 0.1414(7) 0.140(4) Uani 1 1 d . U
H57A H 0.481811 0.834016 0.125537 0.209 Uiso 1 1 calc GR .
H57B H 0.412765 0.855791 0.140988 0.209 Uiso 1 1 calc GR .
H57C H 0.434471 0.803803 0.116722 0.209 Uiso 1 1 calc GR .
C50 C 0.4722(7) 0.6436(9) 0.3208(7) 0.171(7) Uani 1 1 d . .
H50A H 0.456800 0.610981 0.321437 0.256 Uiso 1 1 calc GR .
H50B H 0.440550 0.684033 0.304921 0.256 Uiso 1 1 calc GR .
H50C H 0.484270 0.632567 0.361410 0.256 Uiso 1 1 calc GR .
C153 C 0.8049(3) 0.8645(4) 0.4264(3) 0.065(2) Uani 1 1 d . .
H15J H 0.793955 0.900946 0.434953 0.098 Uiso 1 1 calc GR .
H15K H 0.844868 0.836919 0.444492 0.098 Uiso 1 1 calc GR .
H15L H 0.775152 0.841369 0.442926 0.098 Uiso 1 1 calc GR .
C150 C 0.7186(4) 1.0834(4) 0.2782(4) 0.070(2) Uani 1 1 d . .
H15M H 0.740562 1.090070 0.241481 0.105 Uiso 1 1 calc GR .
H15N H 0.717309 1.116560 0.289508 0.105 Uiso 1 1 calc GR .
H15O H 0.677463 1.084801 0.271773 0.105 Uiso 1 1 calc GR .
C47 C 0.7244(3) 0.7724(4) 0.8175(3) 0.0596(18) Uani 1 1 d . .
C139 C 0.5599(3) 0.8707(4) 0.4840(3) 0.0624(19) Uani 1 1 d . .
H139 H 0.581276 0.894210 0.494004 0.075 Uiso 1 1 calc R .
C145 C 0.5297(3) 0.8558(4) 0.3813(3) 0.0596(18) Uani 1 1 d . .
H145 H 0.565184 0.817296 0.393396 0.072 Uiso 1 1 calc R .
C140 C 0.6029(4) 0.8029(4) 0.5065(4) 0.074(2) Uani 1 1 d . .
H14S H 0.582627 0.776139 0.502049 0.111 Uiso 1 1 calc GR .
H14T H 0.614100 0.786501 0.548606 0.111 Uiso 1 1 calc GR .
H14U H 0.639315 0.803129 0.483238 0.111 Uiso 1 1 calc GR .
C75 C 0.5854(4) 0.3143(4) 0.2744(4) 0.082(3) Uani 1 1 d . .
H75A H 0.552312 0.324697 0.298703 0.122 Uiso 1 1 calc GR .
H75B H 0.569000 0.314697 0.239940 0.122 Uiso 1 1 calc GR .
H75C H 0.607639 0.345407 0.260550 0.122 Uiso 1 1 calc GR .
C125 C 0.6516(4) 0.5865(4) 0.8933(4) 0.073(2) Uani 1 1 d . .
H12P H 0.628565 0.576253 0.870853 0.110 Uiso 1 1 calc GR .
H12Q H 0.645056 0.564722 0.935926 0.110 Uiso 1 1 calc GR .
H12R H 0.694639 0.573157 0.886178 0.110 Uiso 1 1 calc GR .
C129 C 0.6434(4) 0.6904(4) 0.6894(4) 0.072(2) Uani 1 1 d . .
H12S H 0.612939 0.730214 0.666096 0.108 Uiso 1 1 calc GR .
H12T H 0.643674 0.659491 0.675487 0.108 Uiso 1 1 calc GR .
H12U H 0.683147 0.697122 0.684569 0.108 Uiso 1 1 calc GR .
C137 C 0.9584(4) 0.6624(5) 0.8320(4) 0.079(2) Uani 1 1 d . .
H13M H 0.974587 0.662444 0.794461 0.118 Uiso 1 1 calc GR .
H13N H 0.981688 0.624437 0.865471 0.118 Uiso 1 1 calc GR .
H13O H 0.961335 0.699666 0.834188 0.118 Uiso 1 1 calc GR .
C138 C 0.8677(4) 0.6577(5) 0.8950(4) 0.075(2) Uani 1 1 d . .
H13P H 0.870696 0.692875 0.901021 0.112 Uiso 1 1 calc GR .
H13Q H 0.891140 0.617963 0.926728 0.112 Uiso 1 1 calc GR .
H13R H 0.825399 0.658502 0.895985 0.112 Uiso 1 1 calc GR .
C61 C 0.6975(4) 0.7268(5) 0.0227(4) 0.089(3) Uani 1 1 d . .
H61 H 0.675045 0.697355 0.025602 0.106 Uiso 1 1 calc R .
C74 C 0.5904(4) 0.2009(5) 0.3342(4) 0.080(2) Uani 1 1 d . .
H74A H 0.616699 0.158620 0.358626 0.121 Uiso 1 1 calc GR .
H74B H 0.573589 0.201310 0.299968 0.121 Uiso 1 1 calc GR .
H74C H 0.557582 0.212732 0.358049 0.121 Uiso 1 1 calc GR .
C92 C 0.7681(4) -0.0109(6) 0.7106(5) 0.099(3) Uani 1 1 d . U
H92A H 0.809443 -0.008150 0.705825 0.149 Uiso 1 1 calc GR .
H92B H 0.753256 -0.007186 0.673814 0.149 Uiso 1 1 calc GR .
H92C H 0.767475 -0.051442 0.743555 0.149 Uiso 1 1 calc GR .
C68 C 0.5637(4) 0.2826(5) 0.4274(5) 0.087(3) Uani 1 1 d . .
H68A H 0.537170 0.294718 0.393698 0.130 Uiso 1 1 calc GR .
H68B H 0.544046 0.306254 0.449873 0.130 Uiso 1 1 calc GR .
H68C H 0.571981 0.237488 0.453394 0.130 Uiso 1 1 calc GR .
C102 C 1.0286(4) 0.1603(5) 0.6636(5) 0.100(3) Uani 1 1 d . .
H10J H 1.056327 0.140774 0.698278 0.150 Uiso 1 1 calc GR .
H10K H 1.026108 0.204932 0.641257 0.150 Uiso 1 1 calc GR .
H10L H 1.043485 0.139314 0.637922 0.150 Uiso 1 1 calc GR .
C62 C 0.6624(5) 0.7928(6) -0.0256(4) 0.101(3) Uani 1 1 d . .
H62A H 0.620831 0.804756 -0.013666 0.152 Uiso 1 1 calc GR .
H62B H 0.662074 0.791289 -0.063766 0.152 Uiso 1 1 calc GR .
H62C H 0.682114 0.823778 -0.029779 0.152 Uiso 1 1 calc GR .
C89 C 0.6926(5) 0.0145(6) 0.8834(6) 0.132(5) Uani 1 1 d . .
H89A H 0.664582 0.007048 0.863049 0.198 Uiso 1 1 calc GR .
H89B H 0.677348 0.057621 0.878953 0.198 Uiso 1 1 calc GR .
H89C H 0.696436 -0.015148 0.925751 0.198 Uiso 1 1 calc GR .
C119 C 0.9834(5) 0.3374(5) 0.8409(6) 0.115(4) Uani 1 1 d . .
H11P H 0.940813 0.358200 0.843510 0.172 Uiso 1 1 calc GR .
H11Q H 0.990194 0.337843 0.801719 0.172 Uiso 1 1 calc GR .
H11R H 1.008358 0.359779 0.846512 0.172 Uiso 1 1 calc GR .
C60 C 0.7671(5) 0.8102(6) 0.0607(5) 0.113(4) Uani 1 1 d . .
H60A H 0.801563 0.774791 0.083768 0.169 Uiso 1 1 calc GR .
H60B H 0.770164 0.848768 0.060129 0.169 Uiso 1 1 calc GR .
H60C H 0.767259 0.815211 0.019806 0.169 Uiso 1 1 calc GR .
C66 C 0.7629(5) 0.5970(6) 0.1543(7) 0.147(5) Uani 1 1 d . U
H66A H 0.800842 0.565327 0.174095 0.220 Uiso 1 1 calc GR .
H66B H 0.755419 0.594573 0.118021 0.220 Uiso 1 1 calc GR .
H66C H 0.729743 0.589020 0.181152 0.220 Uiso 1 1 calc GR .
C84 C 0.9466(4) 0.3405(6) 0.3184(6) 0.116(4) Uani 1 1 d . .
H84A H 0.946693 0.369736 0.276286 0.174 Uiso 1 1 calc GR .
H84B H 0.975291 0.299443 0.326142 0.174 Uiso 1 1 calc GR .
H84C H 0.958242 0.356921 0.343010 0.174 Uiso 1 1 calc GR .
C65 C 0.7863(5) 0.6687(7) 0.1906(5) 0.127(4) Uani 1 1 d . U
H65A H 0.755701 0.661835 0.220766 0.190 Uiso 1 1 calc GR .
H65B H 0.790494 0.710721 0.177483 0.190 Uiso 1 1 calc GR .
H65C H 0.825019 0.636975 0.207748 0.190 Uiso 1 1 calc GR .
C118 C 0.9995(5) 0.2735(5) 0.8865(5) 0.104(3) Uani 1 1 d . .
H118 H 1.044302 0.257047 0.885925 0.125 Uiso 1 1 calc R .
C80 C 0.9438(6) 0.1887(7) 0.4156(7) 0.156(5) Uani 1 1 d . U
H80A H 0.955546 0.223759 0.414111 0.234 Uiso 1 1 calc GR .
H80B H 0.977563 0.150045 0.432316 0.234 Uiso 1 1 calc GR .
H80C H 0.908991 0.183356 0.440682 0.234 Uiso 1 1 calc GR .
C24 C 0.6594(3) 0.9373(3) 0.4315(3) 0.0469(15) Uani 1 1 d . .
H24 H 0.678538 0.896353 0.461347 0.056 Uiso 1 1 calc R .
C113 C 1.0732(5) 0.3194(6) 0.9569(8) 0.157(7) Uani 1 1 d . .
H11S H 1.098713 0.277638 0.983574 0.236 Uiso 1 1 calc GR .
H11T H 1.083315 0.351482 0.963044 0.236 Uiso 1 1 calc GR .
H11U H 1.079991 0.326504 0.915464 0.236 Uiso 1 1 calc GR .
C23 C 0.6505(3) 0.9806(3) 0.4523(3) 0.0503(15) Uani 1 1 d . .
H23 H 0.635040 1.023641 0.424821 0.060 Uiso 1 1 calc R .
C22 C 0.6625(3) 0.9667(3) 0.5123(3) 0.0486(15) Uani 1 1 d . .
C21 C 0.6562(3) 1.0056(3) 0.5381(3) 0.0488(15) Uani 1 1 d . .
H21 H 0.643326 1.050155 0.516548 0.059 Uiso 1 1 calc R .
C20 C 0.6705(3) 0.9737(3) 0.5999(3) 0.0483(15) Uani 1 1 d . .
H20 H 0.668460 0.995372 0.623174 0.058 Uiso 1 1 calc R .
C19 C 0.6873(3) 0.9106(3) 0.6235(3) 0.0456(14) Uani 1 1 d . .
C18 C 0.7034(3) 0.8635(3) 0.6847(3) 0.0506(16) Uani 1 1 d . .
H18 H 0.704837 0.877379 0.713867 0.061 Uiso 1 1 calc R .
C17 C 0.7167(3) 0.8008(3) 0.7024(3) 0.0532(16) Uani 1 1 d . .
H17 H 0.713000 0.791245 0.670770 0.064 Uiso 1 1 calc R .
C42 C 0.7800(3) 0.6079(3) 0.7953(3) 0.0528(16) Uani 1 1 d . .
C41 C 0.7943(3) 0.5463(3) 0.7999(3) 0.0531(16) Uani 1 1 d . .
C40 C 0.7883(4) 0.5239(4) 0.7614(3) 0.070(2) Uani 1 1 d . .
H40 H 0.773974 0.548320 0.721066 0.084 Uiso 1 1 calc R .
C39 C 0.8072(4) 0.4582(4) 0.7921(4) 0.071(2) Uani 1 1 d . .
H39 H 0.808559 0.429601 0.776431 0.086 Uiso 1 1 calc R .
C38 C 0.8229(3) 0.4434(3) 0.8473(3) 0.0574(17) Uani 1 1 d . .
C37 C 0.8466(3) 0.3830(4) 0.8996(3) 0.0578(18) Uani 1 1 d . .
C16 C 0.8894(4) 0.1919(4) 0.9824(3) 0.064(2) Uani 1 1 d . .
H16 H 0.875155 0.201688 0.944169 0.077 Uiso 1 1 calc R .
C15 C 0.9086(4) 0.1303(4) 1.0145(4) 0.068(2) Uani 1 1 d . .
H15 H 0.922403 0.114721 1.054390 0.081 Uiso 1 1 calc R .
C14 C 0.9102(4) 0.0848(4) 0.9933(4) 0.077(2) Uani 1 1 d . .
C13 C 0.9282(5) 0.0207(4) 1.0225(4) 0.092(3) Uani 1 1 d . .
H13 H 0.941709 -0.002189 1.063154 0.110 Uiso 1 1 calc R .
C12 C 0.9249(5) -0.0087(4) 0.9860(4) 0.097(3) Uani 1 1 d . .
H12 H 0.936127 -0.053039 1.000075 0.116 Uiso 1 1 calc R .
C11 C 0.9042(4) 0.0325(4) 0.9297(4) 0.069(2) Uani 1 1 d . .
C10 C 0.8964(3) 0.0197(3) 0.8806(3) 0.0594(18) Uani 1 1 d . .
H10 H 0.906672 -0.023231 0.888650 0.071 Uiso 1 1 calc R .
C9 C 0.8761(3) 0.0629(4) 0.8247(3) 0.0574(18) Uani 1 1 d . .
H9 H 0.865432 0.104362 0.821044 0.069 Uiso 1 1 calc R .
C36 C 0.8223(3) 0.1607(4) 0.6487(3) 0.0547(17) Uani 1 1 d . .
C35 C 0.8054(3) 0.2168(4) 0.5912(3) 0.0574(18) Uani 1 1 d . .
C34 C 0.7875(3) 0.2796(4) 0.5756(4) 0.066(2) Uani 1 1 d . .
H34 H 0.783918 0.298932 0.601219 0.080 Uiso 1 1 calc R .
C33 C 0.7751(3) 0.3103(4) 0.5127(4) 0.064(2) Uani 1 1 d . .
H33 H 0.761427 0.354311 0.487992 0.077 Uiso 1 1 calc R .
C32 C 0.7871(3) 0.2636(3) 0.4956(3) 0.0548(17) Uani 1 1 d . .
C31 C 0.7824(3) 0.2645(4) 0.4370(4) 0.0566(18) Uani 1 1 d . .
C8 C 0.7253(3) 0.3468(4) 0.2633(3) 0.0603(18) Uani 1 1 d . .
H8 H 0.718208 0.382908 0.269823 0.072 Uiso 1 1 calc R .
C7 C 0.7055(4) 0.3633(4) 0.2099(3) 0.067(2) Uani 1 1 d . .
H7 H 0.711686 0.331107 0.197784 0.081 Uiso 1 1 calc R .
C6 C 0.6751(4) 0.4266(4) 0.1680(3) 0.068(2) Uani 1 1 d . .
C5 C 0.6503(4) 0.4504(4) 0.1125(4) 0.069(2) Uani 1 1 d . .
H5 H 0.649466 0.424476 0.094451 0.083 Uiso 1 1 calc R .
C4 C 0.6263(4) 0.5154(4) 0.0844(4) 0.068(2) Uani 1 1 d . .
H4 H 0.607333 0.537248 0.045744 0.081 Uiso 1 1 calc R .
C3 C 0.6319(4) 0.5455(4) 0.1160(3) 0.0641(19) Uani 1 1 d . .
C2 C 0.6142(4) 0.6117(4) 0.1027(4) 0.066(2) Uani 1 1 d . .
H2 H 0.598380 0.641995 0.063829 0.079 Uiso 1 1 calc R .
C1 C 0.6188(3) 0.6325(4) 0.1423(4) 0.0624(19) Uani 1 1 d . .
H1 H 0.633774 0.597973 0.179649 0.075 Uiso 1 1 calc R .
C78 C 0.9054(6) 0.2607(8) 0.2095(6) 0.141(5) Uani 1 1 d . U
H78A H 0.868431 0.256114 0.199208 0.212 Uiso 1 1 calc GR .
H78B H 0.929769 0.219986 0.239112 0.212 Uiso 1 1 calc GR .
H78C H 0.928418 0.275648 0.173708 0.212 Uiso 1 1 calc GR .
C168 C 0.5280(4) 1.0346(4) 0.1524(4) 0.114(4) Uani 1 1 d . U
H168 H 0.539195 1.054489 0.172356 0.137 Uiso 1 1 calc R .
C163 C 0.5578(3) 0.9719(3) 0.1668(3) 0.093(2) Uani 1 1 d G U
H163 H 0.589381 0.948910 0.196532 0.112 Uiso 1 1 calc R .
C164 C 0.5414(4) 0.9428(3) 0.1375(4) 0.118(3) Uani 1 1 d G U
H164 H 0.561752 0.899982 0.147355 0.141 Uiso 1 1 calc R .
C165 C 0.4952(5) 0.9765(4) 0.0940(4) 0.159(6) Uani 1 1 d G U
H165 H 0.483939 0.956633 0.074001 0.191 Uiso 1 1 calc R .
C166 C 0.4653(4) 1.0392(4) 0.0796(5) 0.201(9) Uani 1 1 d G U
H166 H 0.433753 1.062211 0.049824 0.241 Uiso 1 1 calc R .
C167 C 0.4818(4) 1.0683(3) 0.1088(5) 0.187(8) Uani 1 1 d G U
H167 H 0.461380 1.111141 0.099000 0.224 Uiso 1 1 calc R .
C181 C 0.6258(3) 0.4824(4) 0.8207(5) 0.131(4) Uani 1 1 d . U
H181 H 0.665029 0.471409 0.836777 0.157 Uiso 1 1 calc R .
C182 C 0.6179(5) 0.4955(5) 0.7617(5) 0.166(5) Uani 1 1 d G U
H182 H 0.651756 0.493565 0.737476 0.199 Uiso 1 1 calc R .
C183 C 0.5604(6) 0.5116(5) 0.7382(4) 0.174(5) Uani 1 1 d G U
H183 H 0.555033 0.520546 0.697934 0.208 Uiso 1 1 calc R .
C184 C 0.5109(4) 0.5144(4) 0.7737(6) 0.170(5) Uani 1 1 d G U
H184 H 0.471584 0.525371 0.757693 0.204 Uiso 1 1 calc R .
C185 C 0.5187(4) 0.5013(4) 0.8327(5) 0.155(5) Uani 1 1 d G U
H185 H 0.484856 0.503215 0.856994 0.186 Uiso 1 1 calc R .
C186 C 0.5762(5) 0.4852(4) 0.8562(4) 0.137(4) Uani 1 1 d G U
H186 H 0.581578 0.476234 0.896537 0.164 Uiso 1 1 calc R .
C172 C 0.8944(4) -0.0561(4) 0.4941(4) 0.111(4) Uani 1 1 d . .
H172 H 0.911510 -0.081064 0.473799 0.133 Uiso 1 1 calc R .
C171 C 0.9149(3) -0.0059(4) 0.4845(3) 0.120(4) Uani 1 1 d G .
H171 H 0.946121 0.003440 0.457523 0.143 Uiso 1 1 calc R .
C170 C 0.8899(4) 0.0306(3) 0.5142(4) 0.114(4) Uani 1 1 d G .
H170 H 0.903937 0.064932 0.507616 0.137 Uiso 1 1 calc R .
C169 C 0.8443(4) 0.0170(4) 0.5536(3) 0.109(4) Uani 1 1 d G .
H169 H 0.827143 0.041920 0.573985 0.130 Uiso 1 1 calc R .
C174 C 0.8237(3) -0.0332(4) 0.5633(3) 0.112(4) Uani 1 1 d G .
H174 H 0.792531 -0.042584 0.590261 0.134 Uiso 1 1 calc R .
C173 C 0.8488(4) -0.0698(3) 0.5336(3) 0.106(4) Uani 1 1 d G .
H173 H 0.834714 -0.104076 0.540169 0.127 Uiso 1 1 calc R .
C190 C 1.0816(3) 0.4960(4) 0.8718(6) 0.161(5) Uani 1 1 d . U
H190 H 1.122218 0.496875 0.867554 0.193 Uiso 1 1 calc R .
C189 C 1.0520(6) 0.4957(4) 0.8269(4) 0.170(5) Uani 1 1 d G U
H189 H 1.072459 0.496385 0.792037 0.205 Uiso 1 1 calc R .
C188 C 0.9925(6) 0.4943(4) 0.8330(4) 0.161(5) Uani 1 1 d G U
H188 H 0.972329 0.494129 0.802378 0.193 Uiso 1 1 calc R .
C187 C 0.9626(3) 0.4933(4) 0.8840(5) 0.144(4) Uani 1 1 d G U
H187 H 0.921958 0.492363 0.888236 0.173 Uiso 1 1 calc R .
C192 C 0.9922(4) 0.4936(5) 0.9289(4) 0.148(5) Uani 1 1 d G U
H192 H 0.971717 0.492853 0.963753 0.177 Uiso 1 1 calc R .
C191 C 1.0516(4) 0.4949(5) 0.9228(5) 0.155(5) Uani 1 1 d G U
H191 H 1.071847 0.495109 0.953413 0.186 Uiso 1 1 calc R .
C158 C 0.8438(6) 0.5935(7) 0.5475(7) 0.122(4) Uani 1 1 d . .
H158 H 0.869264 0.555992 0.546565 0.147 Uiso 1 1 calc R .
C159 C 0.8180(6) 0.6442(7) 0.4947(6) 0.124(4) Uani 1 1 d . .
H159 H 0.823345 0.642775 0.457481 0.149 Uiso 1 1 calc R .
C160 C 0.7821(6) 0.6998(5) 0.5008(6) 0.106(3) Uani 1 1 d . .
H160 H 0.764738 0.736968 0.465858 0.127 Uiso 1 1 calc R .
C161 C 0.7722(5) 0.7011(5) 0.5541(5) 0.094(3) Uani 1 1 d . .
H161 H 0.746667 0.737775 0.556529 0.112 Uiso 1 1 calc R .
C162 C 0.7991(5) 0.6495(6) 0.6041(5) 0.096(3) Uani 1 1 d . .
H162 H 0.793873 0.651016 0.641302 0.115 Uiso 1 1 calc R .
C157 C 0.8334(6) 0.5957(7) 0.6018(5) 0.127(5) Uani 1 1 d . .
H157 H 0.850466 0.559494 0.637506 0.152 Uiso 1 1 calc R .
C77 C 0.8568(6) 0.3715(6) 0.1887(4) 0.109(4) Uani 1 1 d . U
H77A H 0.814080 0.375285 0.185579 0.163 Uiso 1 1 calc GR .
H77B H 0.874333 0.381268 0.149586 0.163 Uiso 1 1 calc GR .
H77C H 0.860491 0.400965 0.202905 0.163 Uiso 1 1 calc GR .
C105 C 0.7663(7) 0.1635(6) 1.0680(7) 0.147(5) Uani 1 1 d . U
H10M H 0.758229 0.177877 1.025619 0.221 Uiso 1 1 calc GR .
H10N H 0.737406 0.141436 1.091555 0.221 Uiso 1 1 calc GR .
H10O H 0.807351 0.134990 1.079506 0.221 Uiso 1 1 calc GR .
C76 C 0.8904(7) 0.3039(6) 0.2330(6) 0.131(4) Uani 1 1 d . U
H76 H 0.930780 0.308071 0.236878 0.157 Uiso 1 1 calc R .
C175 C 1.0148(5) 0.3728(5) 0.4423(5) 0.171(7) Uani 1 1 d . .
H175 H 1.037655 0.401763 0.425842 0.205 Uiso 1 1 calc R .
C176 C 0.9523(5) 0.3946(4) 0.4419(6) 0.173(7) Uani 1 1 d G .
H176 H 0.932422 0.438462 0.425109 0.207 Uiso 1 1 calc R .
C177 C 0.9188(3) 0.3521(5) 0.4661(6) 0.199(9) Uani 1 1 d G .
H177 H 0.876096 0.367007 0.465764 0.239 Uiso 1 1 calc R .
C178 C 0.9479(4) 0.2879(5) 0.4906(5) 0.162(7) Uani 1 1 d G .
H178 H 0.925003 0.258852 0.507152 0.195 Uiso 1 1 calc R .
C179 C 1.0104(4) 0.2661(4) 0.4911(5) 0.134(5) Uani 1 1 d G .
H179 H 1.030236 0.222153 0.507886 0.161 Uiso 1 1 calc R .
C180 C 1.0438(3) 0.3085(6) 0.4669(5) 0.180(8) Uani 1 1 d G .
H180 H 1.086563 0.293607 0.467232 0.216 Uiso 1 1 calc R .
C103 C 0.7600(7) 0.2179(6) 1.0790(6) 0.125(4) Uani 1 1 d . U
H103 H 0.716374 0.235243 1.066261 0.150 Uiso 1 1 calc R .
C104 C 0.7465(10) 0.2198(9) 1.1335(7) 0.203(8) Uani 1 1 d . U
H10P H 0.721283 0.262137 1.126477 0.304 Uiso 1 1 calc DGR .
H10Q H 0.783937 0.209490 1.155012 0.304 Uiso 1 1 calc GR .
H10R H 0.724703 0.189306 1.157165 0.304 Uiso 1 1 calc DGR .

loop_
_atom_site_aniso_label
_atom_site_aniso_U_11
_atom_site_aniso_U_22
_atom_site_aniso_U_33
_atom_site_aniso_U_23
_atom_site_aniso_U_13
_atom_site_aniso_U_12
Ru6 0.0438(4) 0.0499(4) 0.0460(4) -0.0199(3) -0.0004(2) -0.0173(2)
Ru5 0.0511(4) 0.0490(4) 0.0492(4) -0.0180(3) -0.0024(2) -0.0141(3)
Ru3 0.0444(4) 0.0589(5) 0.0629(5) -0.0296(3) -0.0051(2) -0.0115(3)
Ru2 0.0666(5) 0.0569(5) 0.0551(4) -0.0260(3) 0.0116(3) -0.0289(3)
Ru4 0.0673(5) 0.0480(4) 0.0575(5) -0.0204(3) -0.0132(3) -0.0098(3)
Ru1 0.0570(4) 0.0631(5) 0.0644(5) -0.0359(3) -0.0053(3) -0.0108(3)
S2 0.0871(14) 0.0487(11) 0.0604(12) -0.0208(9) -0.0149(10) -0.0100(10)
S1 0.0999(15) 0.0622(13) 0.0557(11) -0.0301(10) -0.0006(10) -0.0269(11)
S3 0.0530(9) 0.0481(10) 0.0513(10) -0.0214(8) -0.0015(7) -0.0174(7)
P10 0.0525(10) 0.0554(12) 0.0643(12) -0.0267(10) -0.0005(8) -0.0189(8)
P9 0.0518(10) 0.0577(12) 0.0564(11) -0.0157(9) -0.0022(8) -0.0156(9)
P6 0.0442(10) 0.0755(14) 0.0642(12) -0.0260(11) -0.0031(9) -0.0123(9)
P3 0.0644(12) 0.0653(13) 0.0562(11) -0.0248(10) 0.0078(9) -0.0300(10)
P2 0.0639(12) 0.0827(16) 0.0700(13) -0.0443(12) 0.0099(10) -0.0272(11)
P5 0.0459(10) 0.0863(16) 0.0785(14) -0.0439(13) 0.0040(9) -0.0159(10)
P7 0.0774(14) 0.0748(15) 0.0589(12) -0.0189(11) -0.0057(10) -0.0302(12)
P4 0.0735(14) 0.0812(16) 0.0937(17) -0.0437(14) 0.0362(13) -0.0361(12)
P1 0.0637(13) 0.114(2) 0.111(2) -0.0808(18) 0.0184(13) -0.0342(13)
P8 0.0650(13) 0.0768(17) 0.0891(17) -0.0284(14) -0.0095(12) -0.0103(11)
P12 0.0456(9) 0.0565(11) 0.0532(10) -0.0249(9) 0.0026(8) -0.0209(8)
P11 0.0451(9) 0.0549(11) 0.0500(10) -0.0229(9) 0.0029(7) -0.0199(8)
O7 0.051(2) 0.061(3) 0.052(3) -0.027(3) 0.001(2) -0.019(2)
O1 0.052(2) 0.052(3) 0.050(3) -0.022(2) -0.004(2) -0.016(2)
O6 0.053(2) 0.055(3) 0.049(3) -0.024(2) -0.001(2) -0.019(2)
O12 0.052(3) 0.056(3) 0.051(3) -0.019(2) -0.001(2) -0.017(2)
O13 0.056(3) 0.047(3) 0.051(3) -0.015(2) -0.006(2) -0.015(2)
O3 0.052(2) 0.051(3) 0.053(3) -0.018(2) -0.003(2) -0.018(2)
O5 0.055(3) 0.057(3) 0.062(3) -0.031(3) -0.001(2) -0.012(2)
O9 0.057(3) 0.069(4) 0.058(3) -0.030(3) -0.008(2) -0.011(2)
O14 0.076(3) 0.050(3) 0.058(3) -0.021(2) -0.007(2) -0.017(2)
O8 0.047(3) 0.066(3) 0.061(3) -0.027(3) -0.002(2) -0.011(2)
O10 0.057(3) 0.062(3) 0.053(3) -0.025(3) 0.001(2) -0.020(2)
O4 0.069(3) 0.056(3) 0.058(3) -0.031(3) -0.002(2) -0.015(2)
O11 0.069(3) 0.065(3) 0.064(3) -0.032(3) 0.013(3) -0.025(3)
O20 0.090(4) 0.074(4) 0.055(3) -0.032(3) 0.006(3) -0.025(3)
O19 0.144(6) 0.078(4) 0.060(4) -0.024(3) -0.034(4) -0.003(4)
O16 0.102(5) 0.088(5) 0.088(5) -0.026(4) -0.044(4) -0.012(4)
O21 0.056(3) 0.051(3) 0.077(4) -0.020(3) 0.009(3) -0.018(2)
O15 0.078(3) 0.045(3) 0.066(3) -0.016(3) -0.016(3) -0.013(2)
O2 0.046(2) 0.060(3) 0.062(3) -0.024(3) -0.004(2) -0.013(2)
O18 0.059(3) 0.066(4) 0.126(5) -0.047(4) -0.006(3) -0.010(3)
O17 0.124(5) 0.093(5) 0.097(4) -0.066(4) 0.048(4) -0.072(4)
C26 0.059(4) 0.059(5) 0.057(4) -0.031(4) -0.006(3) -0.014(3)
C141 0.059(4) 0.075(5) 0.065(5) -0.038(4) 0.015(4) -0.029(4)
C151 0.043(3) 0.064(5) 0.073(5) -0.033(4) 0.004(3) -0.019(3)
C148 0.053(4) 0.073(5) 0.067(5) -0.036(4) 0.010(3) -0.031(4)
C142 0.054(4) 0.057(4) 0.048(4) -0.018(3) -0.001(3) -0.020(3)
C25 0.051(4) 0.068(5) 0.062(5) -0.038(4) 0.009(3) -0.017(4)
C30 0.035(3) 0.058(4) 0.054(4) -0.024(4) 0.002(3) -0.017(3)
C143 0.055(4) 0.067(5) 0.059(4) -0.025(4) -0.001(3) -0.017(4)
C144 0.055(4) 0.056(4) 0.054(4) -0.030(4) 0.003(3) -0.006(3)
C154 0.062(4) 0.076(5) 0.056(4) -0.031(4) 0.009(3) -0.033(4)
C29 0.046(4) 0.075(5) 0.061(4) -0.039(4) 0.003(3) -0.021(3)
C48 0.052(4) 0.063(5) 0.050(4) -0.021(4) 0.008(3) -0.029(4)
C130 0.047(4) 0.066(5) 0.067(5) -0.029(4) 0.004(3) -0.017(3)
C124 0.061(4) 0.062(5) 0.067(5) -0.025(4) 0.013(4) -0.018(4)
C156 0.055(4) 0.073(5) 0.057(4) -0.023(4) -0.005(3) -0.022(4)
C70 0.081(5) 0.060(5) 0.059(4) -0.024(4) 0.005(4) -0.035(4)
C155 0.074(5) 0.105(7) 0.062(5) -0.042(5) 0.017(4) -0.056(5)
C72 0.088(6) 0.064(5) 0.071(5) -0.024(4) 0.007(4) -0.037(4)
C147 0.062(4) 0.091(6) 0.077(5) -0.052(5) 0.003(4) -0.028(4)
C28 0.086(5) 0.059(5) 0.054(4) -0.024(4) -0.009(4) -0.013(4)
C126 0.084(5) 0.077(6) 0.055(4) -0.025(4) 0.008(4) -0.027(5)
C133 0.065(5) 0.056(5) 0.096(6) -0.031(5) -0.015(4) -0.013(4)
C83 0.086(6) 0.098(7) 0.104(7) -0.055(6) 0.027(5) -0.058(6)
C131 0.046(4) 0.070(5) 0.073(5) -0.034(4) 0.005(3) -0.019(3)
C94 0.052(4) 0.083(6) 0.075(5) -0.036(5) -0.002(4) 0.000(4)
C123 0.066(5) 0.082(6) 0.087(6) -0.037(5) 0.012(5) -0.019(4)
C149 0.072(5) 0.089(6) 0.075(5) -0.041(5) 0.005(4) -0.045(5)
C136 0.062(4) 0.060(5) 0.059(4) -0.020(4) -0.005(4) -0.011(4)
C44 0.068(5) 0.060(5) 0.064(5) -0.022(4) 0.015(4) -0.039(4)
C152 0.048(4) 0.060(5) 0.087(6) -0.036(4) -0.004(4) -0.011(3)
C128 0.062(5) 0.070(6) 0.086(6) -0.018(5) -0.019(4) -0.026(4)
C27 0.101(6) 0.048(5) 0.070(5) -0.028(4) -0.018(5) -0.011(4)
C109 0.079(6) 0.089(7) 0.066(5) -0.026(5) -0.001(4) -0.016(5)
C73 0.089(6) 0.095(7) 0.063(5) -0.034(5) 0.011(4) -0.050(5)
C97 0.046(4) 0.110(5) 0.062(4) -0.005(4) -0.010(3) -0.022(4)
C121 0.063(5) 0.067(5) 0.070(5) -0.020(4) 0.002(4) -0.017(4)
C127 0.056(4) 0.062(5) 0.074(5) -0.029(4) -0.007(4) -0.017(4)
C132 0.066(5) 0.081(6) 0.060(5) -0.027(4) 0.004(4) -0.022(4)
C67 0.060(4) 0.061(5) 0.075(5) -0.025(4) 0.010(4) -0.028(4)
C46 0.106(7) 0.058(5) 0.081(6) -0.036(5) -0.018(5) -0.013(5)
C122 0.053(4) 0.060(5) 0.083(6) -0.020(4) -0.007(4) -0.016(4)
C135 0.067(5) 0.091(7) 0.131(8) -0.073(7) 0.007(5) -0.030(5)
C95 0.064(5) 0.110(8) 0.082(6) -0.043(6) 0.001(5) -0.005(5)
C45 0.045(4) 0.075(6) 0.082(6) -0.037(5) -0.004(4) -0.015(4)
C110 0.116(8) 0.095(8) 0.075(6) -0.049(6) -0.016(6) 0.005(6)
C146 0.082(6) 0.111(8) 0.123(8) -0.081(7) 0.042(6) -0.064(6)
C82 0.066(5) 0.092(7) 0.113(8) -0.047(6) 0.030(5) -0.043(5)
C100 0.057(4) 0.096(7) 0.074(5) -0.021(5) -0.005(4) -0.032(4)
C88 0.078(6) 0.087(7) 0.087(6) -0.032(6) 0.016(5) -0.023(5)
C71 0.086(6) 0.070(5) 0.058(5) -0.019(4) 0.007(4) -0.037(5)
C69 0.067(5) 0.074(6) 0.095(7) -0.036(5) -0.003(5) -0.016(4)
C43 0.085(6) 0.062(5) 0.095(7) -0.038(5) -0.013(5) -0.020(5)
C111 0.083(6) 0.097(7) 0.069(6) -0.032(5) 0.002(5) -0.018(5)
C114 0.092(7) 0.092(8) 0.112(8) -0.043(7) -0.039(6) -0.013(6)
C101 0.082(6) 0.094(7) 0.112(8) -0.047(6) 0.010(6) -0.049(5)
C64 0.063(5) 0.115(7) 0.107(7) -0.047(7) 0.002(5) -0.021(5)
C106 0.078(6) 0.100(7) 0.090(7) -0.040(6) -0.007(5) -0.040(5)
C98 0.054(5) 0.213(11) 0.102(7) -0.067(8) -0.012(5) -0.031(6)
C112 0.063(5) 0.074(7) 0.126(9) -0.008(6) -0.027(5) -0.016(5)
C49 0.084(7) 0.170(12) 0.111(8) -0.089(9) 0.039(6) -0.070(8)
C85 0.053(4) 0.084(7) 0.110(6) -0.019(4) 0.009(4) -0.017(4)
C63 0.074(6) 0.138(10) 0.128(9) -0.088(8) 0.034(6) -0.048(6)
C86 0.084(7) 0.101(8) 0.154(9) -0.061(7) 0.037(6) -0.031(6)
C90 0.071(6) 0.081(7) 0.141(10) -0.005(7) 0.017(6) -0.012(5)
C91 0.052(4) 0.183(10) 0.211(13) -0.142(10) 0.014(6) -0.038(5)
C58 0.093(7) 0.110(9) 0.090(7) -0.049(7) 0.007(6) -0.037(6)
C99 0.065(6) 0.108(6) 0.160(11) 0.004(5) -0.058(6) -0.020(5)
C108 0.126(9) 0.116(9) 0.108(9) -0.048(8) -0.036(7) -0.039(7)
C52 0.063(5) 0.160(11) 0.118(9) -0.087(9) 0.008(6) -0.035(6)
C134 0.079(6) 0.073(6) 0.122(8) -0.041(6) 0.001(5) -0.038(5)
C79 0.074(6) 0.095(8) 0.171(9) -0.056(8) 0.035(7) -0.011(5)
C107 0.062(6) 0.152(12) 0.164(12) -0.062(10) 0.008(7) -0.048(7)
C115 0.077(6) 0.053(6) 0.167(12) -0.038(7) -0.002(7) 0.002(5)
C96 0.081(6) 0.134(10) 0.099(8) -0.072(8) 0.003(6) 0.002(6)
C59 0.122(9) 0.085(7) 0.091(7) -0.040(6) 0.023(6) -0.031(7)
C55 0.083(6) 0.138(9) 0.160(9) -0.107(7) 0.035(7) -0.046(7)
C56 0.079(7) 0.221(15) 0.275(14) -0.210(14) 0.033(8) -0.039(8)
C93 0.063(5) 0.285(18) 0.253(17) -0.197(16) 0.034(7) -0.076(8)
C87 0.069(6) 0.121(10) 0.121(7) -0.005(6) 0.014(5) 0.009(6)
C54 0.071(6) 0.202(15) 0.146(11) -0.102(11) 0.027(7) -0.063(8)
C53 0.099(8) 0.199(15) 0.176(13) -0.121(12) 0.038(9) -0.079(9)
C51 0.183(14) 0.155(13) 0.088(8) -0.056(9) 0.031(8) -0.103(12)
C81 0.095(8) 0.078(8) 0.292(18) -0.072(10) 0.041(10) -0.009(6)
C120 0.138(10) 0.142(12) 0.104(9) -0.061(9) 0.052(8) -0.054(9)
C116 0.105(8) 0.087(8) 0.178(13) -0.053(9) 0.034(9) -0.027(7)
C117 0.131(10) 0.092(9) 0.127(11) -0.036(8) -0.047(8) -0.003(7)
C57 0.141(11) 0.095(9) 0.189(9) -0.083(8) 0.033(8) -0.020(8)
C50 0.141(12) 0.27(2) 0.163(14) -0.122(15) 0.076(11) -0.126(14)
C153 0.052(4) 0.068(5) 0.067(5) -0.021(4) -0.008(3) -0.017(4)
C150 0.069(5) 0.058(5) 0.086(6) -0.030(4) 0.006(4) -0.027(4)
C47 0.061(4) 0.061(5) 0.048(4) -0.017(4) 0.000(3) -0.017(4)
C139 0.066(4) 0.064(5) 0.055(4) -0.020(4) 0.001(3) -0.027(4)
C145 0.056(4) 0.063(5) 0.066(5) -0.031(4) 0.006(3) -0.026(4)
C140 0.072(5) 0.065(5) 0.058(5) -0.009(4) 0.002(4) -0.014(4)
C75 0.066(5) 0.096(7) 0.066(5) -0.009(5) -0.014(4) -0.038(5)
C125 0.068(5) 0.073(6) 0.072(5) -0.025(5) 0.005(4) -0.023(4)
C129 0.069(5) 0.077(6) 0.070(5) -0.031(5) -0.012(4) -0.018(4)
C137 0.061(5) 0.090(7) 0.086(6) -0.038(5) -0.008(4) -0.022(4)
C138 0.067(5) 0.093(7) 0.061(5) -0.028(5) -0.005(4) -0.026(4)
C61 0.093(7) 0.106(8) 0.079(6) -0.054(6) 0.005(5) -0.026(6)
C74 0.077(5) 0.092(7) 0.079(6) -0.030(5) -0.001(5) -0.045(5)
C92 0.068(5) 0.142(9) 0.143(9) -0.098(8) 0.019(5) -0.055(5)
C68 0.077(6) 0.102(7) 0.104(7) -0.058(6) 0.031(5) -0.044(5)
C102 0.055(5) 0.104(8) 0.110(8) -0.015(6) 0.006(5) -0.036(5)
C62 0.107(8) 0.122(9) 0.070(6) -0.044(6) 0.000(6) -0.025(7)
C89 0.101(8) 0.121(10) 0.142(11) -0.040(8) 0.071(8) -0.039(7)
C119 0.099(8) 0.094(8) 0.131(10) -0.043(8) 0.038(7) -0.024(6)
C60 0.116(8) 0.129(10) 0.124(9) -0.072(8) 0.045(7) -0.065(8)
C66 0.065(6) 0.085(7) 0.236(16) -0.044(9) -0.017(8) 0.013(5)
C84 0.067(6) 0.134(10) 0.131(10) -0.044(8) 0.024(6) -0.041(6)
C65 0.069(6) 0.178(12) 0.101(8) -0.055(8) -0.022(5) 0.002(7)
C118 0.089(7) 0.075(7) 0.118(9) -0.028(7) 0.008(6) -0.012(6)
C80 0.085(8) 0.142(12) 0.157(10) -0.031(10) 0.013(7) 0.015(7)
C24 0.050(3) 0.044(4) 0.049(4) -0.019(3) 0.005(3) -0.019(3)
C113 0.082(7) 0.081(8) 0.30(2) -0.064(11) -0.036(10) -0.028(6)
C23 0.047(3) 0.055(4) 0.049(4) -0.021(3) 0.001(3) -0.017(3)
C22 0.040(3) 0.056(4) 0.050(4) -0.023(3) -0.003(3) -0.014(3)
C21 0.043(3) 0.054(4) 0.051(4) -0.021(3) 0.004(3) -0.021(3)
C20 0.048(3) 0.054(4) 0.050(4) -0.023(3) 0.003(3) -0.024(3)
C19 0.040(3) 0.049(4) 0.050(4) -0.022(3) 0.005(3) -0.016(3)
C18 0.049(3) 0.062(5) 0.050(4) -0.029(3) 0.000(3) -0.021(3)
C17 0.052(4) 0.057(4) 0.052(4) -0.023(3) 0.001(3) -0.018(3)
C42 0.041(3) 0.052(4) 0.056(4) -0.013(3) -0.004(3) -0.016(3)
C41 0.057(4) 0.043(4) 0.051(4) -0.014(3) -0.011(3) -0.010(3)
C40 0.092(6) 0.065(5) 0.045(4) -0.017(4) -0.003(4) -0.021(4)
C39 0.099(6) 0.060(5) 0.062(5) -0.033(4) -0.002(4) -0.022(4)
C38 0.056(4) 0.052(4) 0.063(4) -0.025(4) 0.001(3) -0.015(3)
C37 0.052(4) 0.051(4) 0.059(4) -0.014(4) 0.000(3) -0.017(3)
C16 0.078(5) 0.052(5) 0.054(4) -0.024(4) -0.015(4) -0.003(4)
C15 0.090(6) 0.053(5) 0.057(4) -0.021(4) -0.022(4) -0.015(4)
C14 0.097(6) 0.058(5) 0.075(6) -0.028(4) -0.022(5) -0.015(4)
C13 0.144(9) 0.050(5) 0.073(6) -0.024(4) -0.034(6) -0.013(5)
C12 0.149(9) 0.051(5) 0.087(7) -0.028(5) -0.048(6) -0.011(5)
C11 0.080(5) 0.053(5) 0.066(5) -0.024(4) -0.016(4) -0.004(4)
C10 0.063(4) 0.043(4) 0.065(5) -0.021(4) -0.010(4) -0.005(3)
C9 0.049(4) 0.060(5) 0.070(5) -0.029(4) -0.002(3) -0.022(3)
C36 0.037(3) 0.055(4) 0.071(5) -0.027(4) -0.008(3) -0.009(3)
C35 0.050(4) 0.065(5) 0.061(4) -0.029(4) -0.003(3) -0.019(3)
C34 0.058(4) 0.074(6) 0.072(5) -0.043(5) -0.001(4) -0.008(4)
C33 0.066(4) 0.061(5) 0.079(5) -0.039(4) 0.007(4) -0.025(4)
C32 0.042(3) 0.057(5) 0.067(5) -0.029(4) -0.002(3) -0.015(3)
C31 0.039(3) 0.062(5) 0.071(5) -0.030(4) 0.011(3) -0.020(3)
C8 0.075(5) 0.054(4) 0.057(4) -0.026(4) 0.012(4) -0.027(4)
C7 0.090(6) 0.058(5) 0.059(5) -0.026(4) 0.017(4) -0.032(4)
C6 0.094(6) 0.078(6) 0.053(4) -0.039(4) 0.018(4) -0.043(5)
C5 0.093(6) 0.063(5) 0.067(5) -0.039(4) 0.008(4) -0.029(4)
C4 0.085(5) 0.076(6) 0.056(4) -0.034(4) 0.000(4) -0.033(4)
C3 0.068(5) 0.072(5) 0.059(4) -0.032(4) 0.005(4) -0.025(4)
C2 0.085(5) 0.058(5) 0.057(4) -0.028(4) -0.009(4) -0.017(4)
C1 0.058(4) 0.072(5) 0.063(5) -0.033(4) 0.006(4) -0.022(4)
C78 0.126(9) 0.199(13) 0.135(9) -0.123(10) 0.003(7) -0.019(8)
C168 0.106(7) 0.100(5) 0.115(8) -0.036(5) -0.036(6) -0.008(5)
C163 0.081(5) 0.092(5) 0.074(6) -0.015(4) -0.005(4) -0.016(4)
C164 0.120(8) 0.096(6) 0.114(8) -0.032(6) -0.019(6) -0.018(5)
C165 0.190(12) 0.118(8) 0.161(11) -0.056(8) -0.077(9) -0.016(7)
C166 0.244(16) 0.123(8) 0.205(15) -0.061(9) -0.150(14) 0.019(8)
C167 0.205(13) 0.102(7) 0.223(14) -0.062(8) -0.138(12) 0.025(8)
C181 0.115(6) 0.082(8) 0.164(8) -0.021(8) -0.025(6) -0.030(6)
C182 0.173(9) 0.123(12) 0.179(9) -0.052(10) -0.035(7) -0.025(9)
C183 0.196(10) 0.122(12) 0.207(10) -0.075(10) -0.060(7) -0.027(10)
C184 0.164(9) 0.088(9) 0.239(11) -0.054(10) -0.062(8) -0.018(9)
C185 0.122(6) 0.103(9) 0.219(10) -0.037(9) -0.023(7) -0.051(7)
C186 0.116(6) 0.086(8) 0.188(9) -0.033(7) -0.013(6) -0.041(7)
C172 0.090(7) 0.120(10) 0.133(10) -0.070(9) 0.001(7) -0.021(7)
C171 0.100(8) 0.195(14) 0.122(9) -0.095(10) 0.051(7) -0.097(9)
C170 0.157(11) 0.122(10) 0.087(7) -0.047(7) 0.018(8) -0.075(9)
C169 0.112(9) 0.115(10) 0.091(8) -0.059(7) -0.004(7) 0.001(7)
C174 0.050(5) 0.170(13) 0.089(7) -0.036(8) -0.006(5) -0.031(6)
C173 0.134(10) 0.107(9) 0.076(7) -0.018(6) -0.011(6) -0.064(8)
C190 0.135(9) 0.078(8) 0.210(11) -0.028(9) 0.026(6) -0.017(7)
C189 0.183(10) 0.078(9) 0.198(11) -0.029(9) 0.028(8) -0.026(9)
C188 0.188(11) 0.073(8) 0.177(10) -0.024(8) 0.002(7) -0.029(9)
C187 0.136(9) 0.097(9) 0.183(10) -0.038(9) -0.007(6) -0.045(8)
C192 0.107(6) 0.130(11) 0.198(10) -0.060(9) 0.000(7) -0.042(7)
C191 0.103(6) 0.127(11) 0.212(11) -0.055(9) 0.010(6) -0.036(7)
C158 0.104(9) 0.115(10) 0.149(12) -0.073(10) 0.000(8) -0.008(7)
C159 0.122(10) 0.131(12) 0.106(9) -0.038(9) -0.017(8) -0.035(9)
C160 0.128(9) 0.074(7) 0.105(9) -0.027(6) -0.034(7) -0.025(7)
C161 0.092(7) 0.090(8) 0.099(8) -0.036(7) -0.014(6) -0.030(6)
C162 0.094(7) 0.101(8) 0.093(8) -0.041(7) -0.010(6) -0.028(6)
C157 0.154(12) 0.120(11) 0.071(7) -0.027(7) -0.003(7) -0.015(9)
C77 0.148(9) 0.126(9) 0.071(6) -0.043(6) 0.033(6) -0.076(8)
C105 0.170(11) 0.103(8) 0.170(11) -0.064(8) 0.067(9) -0.055(8)
C76 0.151(8) 0.127(8) 0.111(7) -0.058(6) 0.073(6) -0.049(6)
C175 0.125(12) 0.25(2) 0.207(18) -0.141(18) 0.037(12) -0.094(14)
C176 0.124(12) 0.142(14) 0.24(2) -0.068(14) -0.002(13) -0.044(11)
C177 0.113(11) 0.182(19) 0.33(3) -0.111(19) -0.003(14) -0.073(13)
C178 0.067(7) 0.094(9) 0.250(18) -0.009(11) 0.003(9) -0.028(6)
C179 0.090(8) 0.107(10) 0.144(11) -0.002(8) -0.019(7) -0.025(7)
C180 0.081(8) 0.137(14) 0.28(2) -0.062(15) 0.034(11) -0.027(9)
C103 0.143(8) 0.111(7) 0.122(6) -0.050(6) 0.040(6) -0.053(6)
C104 0.322(18) 0.162(13) 0.128(8) -0.067(9) 0.061(11) -0.088(12)

loop_
_atom_type_symbol
_atom_type_description
_atom_type_scat_dispersion_real
_atom_type_scat_dispersion_imag
_atom_type_scat_source
C C 0.0033 0.0016 'International Tables Vol C Tables 4.2.6.8 and 6.1.1.4'
H H 0.0000 0.0000 'International Tables Vol C Tables 4.2.6.8 and 6.1.1.4'
O O 0.0106 0.0060 'International Tables Vol C Tables 4.2.6.8 and 6.1.1.4'
P P 0.1023 0.0942 'International Tables Vol C Tables 4.2.6.8 and 6.1.1.4'
Ru Ru -1.2594 0.8363 'International Tables Vol C Tables 4.2.6.8 and 6.1.1.4'
S S 0.1246 0.1234 'International Tables Vol C Tables 4.2.6.8 and 6.1.1.4'

loop_
_geom_angle_atom_site_label_1
_geom_angle_atom_site_label_2
_geom_angle_atom_site_label_3
_geom_angle
P12 Ru6 P11 175.92(7)
P12 Ru6 C30 92.60(14)
P11 Ru6 C30 87.57(14)
O7 Ru6 P12 88.64(12)
O7 Ru6 P11 93.48(12)
O7 Ru6 C30 29.33(19)
O6 Ru6 P12 92.47(12)
O6 Ru6 P11 85.67(12)
O6 Ru6 O7 58.55(17)
O6 Ru6 C30 29.34(18)
C48 Ru6 P12 90.1(2)
C48 Ru6 P11 92.4(2)
C48 Ru6 O7 111.1(3)
C48 Ru6 O6 169.2(3)
C48 Ru6 C30 140.1(3)
C48 Ru6 C24 91.7(3)
C24 Ru6 P12 90.11(18)
C24 Ru6 P11 86.59(18)
C24 Ru6 O7 157.2(2)
C24 Ru6 O6 98.8(2)
C24 Ru6 C30 128.1(2)
P10 Ru5 P9 174.69(7)
O12 Ru5 P10 89.51(12)
O12 Ru5 P9 86.65(13)
O12 Ru5 O13 58.69(17)
O13 Ru5 P10 88.26(12)
O13 Ru5 P9 86.61(12)
C47 Ru5 P10 91.3(2)
C47 Ru5 P9 92.1(2)
C47 Ru5 O12 173.6(3)
C47 Ru5 O13 115.0(3)
C47 Ru5 C17 89.5(3)
C17 Ru5 P10 91.16(19)
C17 Ru5 P9 92.94(19)
C17 Ru5 O12 96.9(2)
C17 Ru5 O13 155.5(2)
P6 Ru3 C36 85.72(15)
P5 Ru3 P6 177.03(8)
P5 Ru3 C36 91.54(15)
O9 Ru3 P6 87.41(14)
O9 Ru3 P5 89.64(14)
O9 Ru3 C36 29.4(2)
O8 Ru3 P6 87.17(13)
O8 Ru3 P5 91.02(13)
O8 Ru3 O9 58.81(19)
O8 Ru3 C36 29.4(2)
C45 Ru3 P6 89.5(2)
C45 Ru3 P5 91.8(2)
C45 Ru3 O9 110.8(3)
C45 Ru3 O8 169.3(3)
C45 Ru3 C9 92.5(4)
C45 Ru3 C36 140.1(3)
C9 Ru3 P6 92.8(2)
C9 Ru3 P5 89.8(2)
C9 Ru3 O9 156.7(3)
C9 Ru3 O8 97.9(3)
C9 Ru3 C36 127.3(3)
P3 Ru2 P4 173.99(9)
P3 Ru2 C31 87.45(15)
P4 Ru2 C31 89.29(15)
O10 Ru2 P3 88.87(13)
O10 Ru2 P4 90.77(14)
O10 Ru2 O11 58.53(18)
O10 Ru2 C31 29.4(2)
O11 Ru2 P3 87.74(14)
O11 Ru2 P4 86.95(14)
O11 Ru2 C31 29.1(2)
C44 Ru2 P3 89.8(2)
C44 Ru2 P4 90.0(2)
C44 Ru2 O10 174.3(3)
C44 Ru2 O11 115.9(3)
C44 Ru2 C31 144.9(3)
C44 Ru2 C8 89.8(3)
C8 Ru2 P3 92.2(2)
C8 Ru2 P4 93.9(2)
C8 Ru2 O10 95.8(3)
C8 Ru2 O11 154.4(2)
C8 Ru2 C31 125.3(3)
P8 Ru4 P7 176.98(9)
O14 Ru4 P7 88.40(15)
O14 Ru4 P8 91.21(15)
O14 Ru4 O15 58.13(18)
O15 Ru4 P7 88.44(15)
O15 Ru4 P8 88.82(15)
C46 Ru4 P7 88.6(3)
C46 Ru4 P8 91.5(3)
C46 Ru4 O14 174.0(3)
C46 Ru4 O15 116.6(3)
C46 Ru4 C16 90.5(3)
C16 Ru4 P7 93.4(2)
C16 Ru4 P8 89.6(2)
C16 Ru4 O14 94.9(3)
C16 Ru4 O15 152.9(3)
P2 Ru1 P1 177.54(8)
P2 Ru1 C25 88.38(16)
P1 Ru1 C25 89.26(16)
O5 Ru1 P2 88.14(13)
O5 Ru1 P1 90.09(13)
O5 Ru1 C25 28.3(2)
O4 Ru1 P2 89.67(14)
O4 Ru1 P1 87.95(15)
O4 Ru1 O5 58.36(18)
O4 Ru1 C25 30.1(2)
C43 Ru1 P2 91.2(3)
C43 Ru1 P1 91.1(3)
C43 Ru1 O5 115.2(3)
C43 Ru1 O4 173.4(3)
C43 Ru1 C25 143.5(3)
C43 Ru1 C1 89.8(4)
C1 Ru1 P2 89.8(2)
C1 Ru1 P1 91.1(2)
C1 Ru1 O5 155.0(3)
C1 Ru1 O4 96.7(3)
C1 Ru1 C25 126.7(3)
C11 S2 C14 93.4(4)
C6 S1 C3 93.5(4)
C19 S3 C22 92.8(3)
C130 P10 Ru5 117.0(2)
C130 P10 C133 102.8(4)
C130 P10 C136 102.3(3)
C133 P10 Ru5 114.1(3)
C133 P10 C136 108.9(4)
C136 P10 Ru5 110.8(3)
C124 P9 Ru5 113.1(3)
C124 P9 C127 101.6(4)
C121 P9 Ru5 121.6(3)
C121 P9 C124 101.8(4)
C121 P9 C127 102.4(4)
C127 P9 Ru5 113.8(2)
C94 P6 Ru3 112.9(3)
C97 P6 Ru3 122.5(3)
C97 P6 C94 99.3(4)
C100 P6 Ru3 113.1(3)
C100 P6 C94 102.8(4)
C100 P6 C97 103.7(4)
C70 P3 Ru2 113.3(3)
C70 P3 C73 103.3(4)
C73 P3 Ru2 112.3(3)
C67 P3 Ru2 115.0(2)
C67 P3 C70 102.6(4)
C67 P3 C73 109.3(4)
C64 P2 Ru1 117.4(4)
C64 P2 C61 104.5(5)
C58 P2 Ru1 110.4(3)
C58 P2 C64 102.8(5)
C58 P2 C61 107.8(5)
C61 P2 Ru1 113.1(3)
C88 P5 Ru3 114.7(3)
C88 P5 C85 101.1(4)
C85 P5 Ru3 114.7(3)
C91 P5 Ru3 110.1(3)
C91 P5 C88 113.9(6)
C91 P5 C85 101.4(5)
C109 P7 Ru4 112.4(3)
C106 P7 Ru4 114.8(3)
C106 P7 C109 99.0(4)
C103 P7 Ru4 117.1(5)
C103 P7 C109 100.9(5)
C103 P7 C106 110.3(6)
C82 P4 Ru2 113.3(3)
C82 P4 C79 101.8(6)
C79 P4 Ru2 111.4(4)
C76 P4 Ru2 122.0(5)
C76 P4 C82 104.9(6)
C76 P4 C79 101.0(6)
C49 P1 Ru1 112.7(3)
C49 P1 C52 103.9(6)
C52 P1 Ru1 116.2(3)
C55 P1 Ru1 116.2(4)
C55 P1 C49 100.2(6)
C55 P1 C52 105.8(5)
C112 P8 Ru4 110.9(3)
C112 P8 C115 108.3(5)
C115 P8 Ru4 114.0(4)
C118 P8 Ru4 115.1(4)
C118 P8 C112 105.1(6)
C118 P8 C115 102.8(5)
C151 P12 Ru6 115.1(2)
C151 P12 C154 103.1(3)
C148 P12 Ru6 114.1(2)
C148 P12 C151 103.0(3)
C148 P12 C154 109.2(4)
C154 P12 Ru6 111.5(2)
C142 P11 Ru6 117.3(2)
C142 P11 C139 102.0(3)
C142 P11 C145 106.1(3)
C139 P11 Ru6 110.2(2)
C145 P11 Ru6 114.3(2)
C145 P11 C139 105.7(4)
C30 O7 Ru6 89.4(4)
C26 O1 C29 106.6(6)
C30 O6 Ru6 91.4(4)
C42 O12 Ru5 93.3(4)
C42 O13 Ru5 88.4(4)
C38 O3 C41 105.6(5)
C25 O5 Ru1 88.8(4)
C36 O9 Ru3 88.9(4)
C37 O14 Ru4 93.4(4)
C36 O8 Ru3 91.6(4)
C31 O10 Ru2 91.4(4)
C25 O4 Ru1 90.6(4)
C31 O11 Ru2 88.3(5)
C37 O15 Ru4 87.5(4)
C32 O2 C35 106.5(6)
O1 C26 C25 116.7(6)
C27 C26 O1 109.2(6)
C27 C26 C25 134.1(7)
C152 C151 P12 116.0(5)
C152 C151 C153 110.6(7)
C153 C151 P12 111.3(5)
C149 C148 P12 117.9(6)
C149 C148 C150 108.4(6)
C150 C148 P12 112.6(5)
C143 C142 P11 112.7(5)
C143 C142 C144 111.1(6)
C144 C142 P11 111.7(5)
O5 C25 Ru1 62.9(4)
O5 C25 O4 122.2(7)
O5 C25 C26 121.1(7)
O4 C25 Ru1 59.4(4)
O4 C25 C26 116.6(7)
C26 C25 Ru1 175.6(6)
O7 C30 Ru6 61.3(3)
O7 C30 O6 120.1(6)
O7 C30 C29 120.9(6)
O6 C30 Ru6 59.2(3)
O6 C30 C29 118.9(6)
C29 C30 Ru6 171.5(4)
C156 C154 P12 113.7(5)
C155 C154 P12 114.0(5)
C155 C154 C156 111.7(7)
O1 C29 C30 116.6(7)
C28 C29 O1 109.5(6)
C28 C29 C30 133.9(7)
O21 C48 Ru6 177.3(7)
C131 C130 P10 115.8(5)
C132 C130 P10 110.6(5)
C132 C130 C131 109.8(6)
C126 C124 P9 111.7(5)
C125 C124 P9 117.5(5)
C125 C124 C126 105.5(7)
C72 C70 P3 109.8(5)
C72 C70 C71 110.0(7)
C71 C70 P3 116.5(5)
C29 C28 C27 107.2(7)
C135 C133 P10 112.9(6)
C134 C133 P10 117.7(6)
C134 C133 C135 108.7(7)
C95 C94 P6 115.1(6)
C95 C94 C96 108.7(8)
C96 C94 P6 110.9(6)
C137 C136 P10 114.6(6)
C137 C136 C138 110.6(7)
C138 C136 P10 114.7(5)
O17 C44 Ru2 176.2(8)
C26 C27 C28 107.5(7)
C110 C109 P7 109.5(6)
C110 C109 C111 110.9(9)
C111 C109 P7 116.6(6)
C75 C73 P3 112.7(6)
C75 C73 C74 107.9(7)
C74 C73 P3 115.7(6)
C98 C97 P6 113.8(7)
C99 C97 P6 114.2(7)
C99 C97 C98 108.5(10)
C123 C121 P9 112.6(6)
C122 C121 P9 114.8(6)
C122 C121 C123 108.9(7)
C128 C127 P9 112.0(6)
C129 C127 P9 115.9(6)
C129 C127 C128 111.4(7)
C69 C67 P3 115.6(6)
C69 C67 C68 109.9(7)
C68 C67 P3 114.8(6)
O19 C46 Ru4 178.7(10)
O18 C45 Ru3 177.6(8)
C83 C82 P4 113.2(7)
C84 C82 P4 113.9(7)
C84 C82 C83 109.8(8)
C101 C100 P6 116.0(6)
C101 C100 C102 109.2(8)
C102 C100 P6 113.8(7)
C90 C88 P5 111.5(7)
C90 C88 C89 109.0(9)
C89 C88 P5 118.5(8)
O16 C43 Ru1 177.5(9)
C66 C64 P2 109.9(7)
C65 C64 P2 113.6(8)
C65 C64 C66 112.7(11)
C108 C106 P7 111.6(7)
C108 C106 C107 111.8(9)
C107 C106 P7 115.0(8)
C114 C112 P8 113.5(7)
C113 C112 P8 113.8(8)
C113 C112 C114 113.3(10)
C51 C49 P1 110.9(8)
C51 C49 C50 109.4(12)
C50 C49 P1 117.3(10)
C86 C85 P5 111.2(7)
C87 C85 P5 117.0(9)
C87 C85 C86 112.2(11)
C93 C91 P5 114.4(9)
C92 C91 P5 114.9(8)
C92 C91 C93 109.1(10)
C59 C58 P2 115.2(8)
C59 C58 C60 112.0(10)
C60 C58 P2 116.1(7)
C54 C52 P1 119.6(9)
C54 C52 C53 110.7(9)
C53 C52 P1 112.7(7)
C81 C79 P4 108.6(10)
C81 C79 C80 112.8(13)
C80 C79 P4 115.3(9)
C116 C115 P8 115.8(9)
C116 C115 C117 112.1(11)
C117 C115 P8 113.6(8)
C56 C55 P1 116.1(9)
C57 C55 P1 108.6(8)
C57 C55 C56 107.5(12)
O20 C47 Ru5 177.1(7)
C141 C139 P11 118.9(6)
C141 C139 C140 109.5(6)
C140 C139 P11 110.7(5)
C147 C145 P11 114.0(5)
C146 C145 P11 116.1(5)
C146 C145 C147 108.5(7)
C63 C61 P2 117.6(7)
C63 C61 C62 108.3(9)
C62 C61 P2 112.0(6)
C120 C118 P8 111.7(8)
C119 C118 P8 115.9(9)
C119 C118 C120 111.2(11)
C23 C24 Ru6 138.8(5)
C24 C23 C22 125.2(7)
C23 C22 S3 120.3(5)
C21 C22 S3 109.0(5)
C21 C22 C23 130.6(7)
C22 C21 C20 113.9(6)
C19 C20 C21 115.3(6)
C20 C19 S3 109.0(5)
C20 C19 C18 130.2(6)
C18 C19 S3 120.8(5)
C17 C18 C19 123.4(6)
C18 C17 Ru5 134.6(5)
O12 C42 O13 119.4(6)
O12 C42 C41 118.7(7)
O13 C42 C41 121.8(6)
O3 C41 C42 117.5(6)
C40 C41 O3 109.2(6)
C40 C41 C42 133.1(7)
C41 C40 C39 107.4(7)
C38 C39 C40 106.8(7)
O3 C38 C37 116.4(6)
C39 C38 O3 111.0(7)
C39 C38 C37 132.6(7)
O14 C37 C38 116.9(7)
O15 C37 O14 121.0(7)
O15 C37 C38 122.1(7)
C15 C16 Ru4 140.1(6)
C16 C15 C14 124.6(7)
C15 C14 S2 121.1(6)
C13 C14 S2 109.3(6)
C13 C14 C15 129.7(8)
C14 C13 C12 113.6(8)
C11 C12 C13 113.5(8)
C12 C11 S2 110.2(6)
C12 C11 C10 128.6(8)
C10 C11 S2 121.2(6)
C9 C10 C11 126.4(7)
C10 C9 Ru3 137.7(6)
O9 C36 Ru3 61.6(4)
O9 C36 C35 119.7(7)
O8 C36 Ru3 59.0(4)
O8 C36 O9 120.5(7)
O8 C36 C35 119.7(7)
C35 C36 Ru3 174.3(5)
O2 C35 C36 116.8(7)
C34 C35 O2 110.4(7)
C34 C35 C36 132.8(7)
C35 C34 C33 105.7(7)
C32 C33 C34 105.9(7)
O2 C32 C33 111.4(7)
O2 C32 C31 116.2(6)
C33 C32 C31 132.4(8)
O10 C31 Ru2 59.2(4)
O10 C31 C32 118.9(7)
O11 C31 Ru2 62.6(4)
O11 C31 O10 121.8(7)
O11 C31 C32 119.3(7)
C32 C31 Ru2 176.0(5)
C7 C8 Ru2 139.8(6)
C8 C7 C6 125.0(7)
C7 C6 S1 119.8(6)
C5 C6 S1 108.6(7)
C5 C6 C7 131.5(7)
C6 C5 C4 114.9(7)
C3 C4 C5 115.2(8)
C4 C3 S1 107.9(6)
C4 C3 C2 132.5(8)
C2 C3 S1 119.6(6)
C1 C2 C3 123.9(8)
C2 C1 Ru1 140.0(7)
C163 C168 C167 120.0
C164 C163 C168 120.0
C163 C164 C165 120.0
C164 C165 C166 120.0
C165 C166 C167 120.0
C166 C167 C168 120.0
C182 C181 C186 120.0
C181 C182 C183 120.0
C184 C183 C182 120.0
C183 C184 C185 120.0
C186 C185 C184 120.0
C185 C186 C181 120.0
C171 C172 C173 120.0
C170 C171 C172 120.0
C169 C170 C171 120.0
C170 C169 C174 120.0
C173 C174 C169 120.0
C174 C173 C172 120.0
C189 C190 C191 120.0
C190 C189 C188 120.0
C187 C188 C189 120.0
C188 C187 C192 120.0
C191 C192 C187 120.0
C192 C191 C190 120.0
C159 C158 C157 121.8(13)
C158 C159 C160 114.6(13)
C161 C160 C159 122.7(11)
C160 C161 C162 119.4(11)
C157 C162 C161 121.1(11)
C162 C157 C158 120.2(12)
C78 C76 P4 119.7(11)
C78 C76 C77 114.5(12)
C77 C76 P4 114.3(8)
C176 C175 C180 120.0
C177 C176 C175 120.0
C176 C177 C178 120.0
C177 C178 C179 120.0
C180 C179 C178 120.0
C179 C180 C175 120.0
C105 C103 P7 113.0(9)
C104 C103 P7 121.7(11)
C104 C103 C105 125.1(13)

loop_
_geom_bond_atom_site_label_1
_geom_bond_atom_site_label_2
_geom_bond_distance
Ru6 P12 2.3913(17)
Ru6 P11 2.4479(17)
Ru6 O7 2.267(4)
Ru6 O6 2.222(5)
Ru6 C30 2.585(7)
Ru6 C48 1.808(8)
Ru6 C24 1.992(6)
Ru5 P10 2.3956(19)
Ru5 P9 2.425(2)
Ru5 O12 2.198(5)
Ru5 O13 2.307(5)
Ru5 C47 1.779(8)
Ru5 C17 2.005(7)
Ru3 P6 2.415(2)
Ru3 P5 2.413(2)
Ru3 O9 2.267(5)
Ru3 O8 2.209(5)
Ru3 C45 1.795(9)
Ru3 C9 1.976(7)
Ru3 C36 2.576(8)
Ru2 P3 2.393(2)
Ru2 P4 2.399(2)
Ru2 O10 2.199(5)
Ru2 O11 2.275(5)
Ru2 C44 1.814(8)
Ru2 C31 2.560(8)
Ru2 C8 2.015(8)
Ru4 P7 2.388(2)
Ru4 P8 2.370(3)
Ru4 O14 2.209(5)
Ru4 O15 2.341(5)
Ru4 C46 1.813(10)
Ru4 C16 1.990(7)
Ru1 P2 2.380(2)
Ru1 P1 2.435(2)
Ru1 O5 2.290(5)
Ru1 O4 2.214(5)
Ru1 C25 2.572(7)
Ru1 C43 1.788(10)
Ru1 C1 1.982(8)
S2 C14 1.737(9)
S2 C11 1.727(8)
S1 C6 1.733(8)
S1 C3 1.754(8)
S3 C22 1.756(7)
S3 C19 1.752(6)
P10 C130 1.852(7)
P10 C133 1.856(8)
P10 C136 1.858(8)
P9 C124 1.855(8)
P9 C121 1.844(8)
P9 C127 1.886(8)
P6 C94 1.882(9)
P6 C97 1.857(8)
P6 C100 1.847(10)
P3 C70 1.868(8)
P3 C73 1.895(9)
P3 C67 1.849(8)
P2 C64 1.870(10)
P2 C58 1.837(11)
P2 C61 1.889(9)
P5 C88 1.850(10)
P5 C85 1.872(10)
P5 C91 1.842(11)
P7 C109 1.887(10)
P7 C106 1.876(9)
P7 C103 1.845(12)
P4 C82 1.850(10)
P4 C79 1.927(12)
P4 C76 1.842(11)
P1 C49 1.837(13)
P1 C52 1.862(10)
P1 C55 1.833(11)
P8 C112 1.851(11)
P8 C115 1.892(10)
P8 C118 1.848(12)
P12 C151 1.857(7)
P12 C148 1.853(7)
P12 C154 1.861(7)
P11 C142 1.844(7)
P11 C139 1.864(8)
P11 C145 1.847(7)
O7 C30 1.266(8)
O1 C26 1.353(8)
O1 C29 1.368(8)
O6 C30 1.267(8)
O12 C42 1.279(8)
O13 C42 1.280(8)
O3 C41 1.376(8)
O3 C38 1.375(8)
O5 C25 1.220(9)
O9 C36 1.267(8)
O14 C37 1.273(9)
O8 C36 1.265(8)
O10 C31 1.259(9)
O4 C25 1.288(9)
O11 C31 1.246(8)
O20 C47 1.175(9)
O19 C46 1.170(10)
O16 C43 1.172(10)
O21 C48 1.161(8)
O15 C37 1.270(9)
O2 C35 1.372(8)
O2 C32 1.340(9)
O18 C45 1.144(9)
O17 C44 1.155(9)
C26 C25 1.481(10)
C26 C27 1.351(11)
C141 C139 1.524(10)
C151 C152 1.490(10)
C151 C153 1.528(10)
C148 C149 1.532(10)
C148 C150 1.532(11)
C142 C143 1.526(10)
C142 C144 1.531(9)
C30 C29 1.459(10)
C154 C156 1.539(10)
C154 C155 1.534(10)
C29 C28 1.338(11)
C130 C131 1.533(10)
C130 C132 1.527(11)
C124 C126 1.568(11)
C124 C125 1.535(11)
C70 C72 1.525(11)
C70 C71 1.536(10)
C147 C145 1.538(10)
C28 C27 1.380(11)
C133 C135 1.535(12)
C133 C134 1.513(12)
C83 C82 1.541(13)
C94 C95 1.501(12)
C94 C96 1.527(14)
C123 C121 1.514(12)
C136 C137 1.525(11)
C136 C138 1.527(10)
C128 C127 1.536(10)
C109 C110 1.512(13)
C109 C111 1.535(13)
C73 C75 1.529(13)
C73 C74 1.568(11)
C97 C98 1.496(14)
C97 C99 1.493(15)
C121 C122 1.513(11)
C127 C129 1.521(11)
C67 C69 1.542(11)
C67 C68 1.558(10)
C146 C145 1.517(10)
C82 C84 1.532(12)
C100 C101 1.532(13)
C100 C102 1.539(11)
C88 C90 1.494(14)
C88 C89 1.546(12)
C114 C112 1.560(15)
C64 C66 1.555(16)
C64 C65 1.518(15)
C106 C108 1.508(14)
C106 C107 1.522(13)
C112 C113 1.529(14)
C49 C51 1.481(17)
C49 C50 1.549(14)
C85 C86 1.526(16)
C85 C87 1.486(14)
C63 C61 1.483(12)
C91 C93 1.552(14)
C91 C92 1.519(14)
C58 C59 1.474(14)
C58 C60 1.553(14)
C52 C54 1.406(15)
C52 C53 1.565(14)
C79 C81 1.533(18)
C79 C80 1.545(19)
C115 C116 1.475(14)
C115 C117 1.547(16)
C55 C56 1.531(15)
C55 C57 1.462(18)
C120 C118 1.574(17)
C139 C140 1.546(11)
C61 C62 1.558(14)
C119 C118 1.438(14)
C24 C23 1.358(9)
C23 C22 1.428(9)
C22 C21 1.361(9)
C21 C20 1.413(9)
C20 C19 1.346(9)
C19 C18 1.453(9)
C18 C17 1.357(10)
C42 C41 1.420(10)
C41 C40 1.358(10)
C40 C39 1.400(11)
C39 C38 1.331(10)
C38 C37 1.468(10)
C16 C15 1.321(10)
C15 C14 1.447(11)
C14 C13 1.364(12)
C13 C12 1.436(12)
C12 C11 1.350(12)
C11 C10 1.452(10)
C10 C9 1.352(10)
C36 C35 1.468(10)
C35 C34 1.363(11)
C34 C33 1.430(11)
C33 C32 1.362(10)
C32 C31 1.484(10)
C8 C7 1.307(11)
C7 C6 1.438(12)
C6 C5 1.361(11)
C5 C4 1.390(11)
C4 C3 1.357(10)
C3 C2 1.457(11)
C2 C1 1.342(10)
C78 C76 1.391(16)
C168 C163 1.3900
C168 C167 1.3900
C163 C164 1.3900
C164 C165 1.3900
C165 C166 1.3900
C166 C167 1.3900
C181 C182 1.3900
C181 C186 1.3900
C182 C183 1.3900
C183 C184 1.3900
C184 C185 1.3900
C185 C186 1.3900
C172 C171 1.3900
C172 C173 1.3900
C171 C170 1.3900
C170 C169 1.3900
C169 C174 1.3900
C174 C173 1.3900
C190 C189 1.3900
C190 C191 1.3900
C189 C188 1.3900
C188 C187 1.3900
C187 C192 1.3900
C192 C191 1.3900
C158 C159 1.382(17)
C158 C157 1.389(16)
C159 C160 1.448(17)
C160 C161 1.353(15)
C161 C162 1.356(14)
C162 C157 1.356(16)
C77 C76 1.539(17)
C105 C103 1.465(17)
C175 C176 1.3900
C175 C180 1.3900
C176 C177 1.3900
C177 C178 1.3900
C178 C179 1.3900
C179 C180 1.3900
C103 C104 1.396(17)

loop_
_smtbx_masks_void_nr
_smtbx_masks_void_average_x
_smtbx_masks_void_average_y
_smtbx_masks_void_average_z
_smtbx_masks_void_volume
_smtbx_masks_void_count_electrons
_smtbx_masks_void_content
1 0.042 0.096 0.384 7.2 0.0 ?
2 -0.967 -0.624 0.062 3028.0 525.2 '6 C6H6'
3 -0.042 0.904 0.616 7.2 0.0 ?
4 0.194 0.488 -0.018 86.7 20.8 ?
5 0.368 0.079 0.169 19.4 2.5 ?
6 0.632 0.921 0.831 19.4 2.5 ?
7 0.806 0.512 0.018 86.7 20.7 ?
